data_1575204
loop_
_publ_author_name
'Pang, Yue'
'Rajeshkumar, Thayalan'
'Scopelliti, Rosario'
'Maron, Laurent'
'Mazzanti, Marinella'

_publ_section_title
;
 C-C bond cleavage and carbonylation enabled by an NNN-pincer uranium
 scaffold <i>via</i> metal-arene interaction.
;
_journal_issue 35
_journal_name_full 'Chemical science'
_journal_page_first 16101
_journal_page_last 16109
_journal_paper_doi 10.1039/d5sc04248h
_journal_volume 16
_journal_year 2025
_chemical_formula_moiety 'C71 H94 K N3 O3 U, 2(C6 H14)'
_chemical_formula_sum 'C83 H122 K N3 O3 U'
_chemical_formula_weight 1486.96
_space_group_crystal_system monoclinic
_space_group_IT_number 14
_space_group_name_Hall '-P 2yn'
_space_group_name_H-M_alt 'P 1 21/n 1'
_atom_sites_solution_hydrogens geom
_atom_sites_solution_primary dual
_audit_creation_date 2024-10-22
_audit_creation_method
;
Olex2 1.5
(compiled 2024.02.16 svn.r378c4104 for OlexSys, GUI svn.r6928)
;
_audit_update_record
;
2024-11-21 deposited with the CCDC.	2025-07-23 downloaded from the CCDC.
;
_cell_angle_alpha 90
_cell_angle_beta 93.4484(9)
_cell_angle_gamma 90
_cell_formula_units_Z 4
_cell_length_a 14.81503(15)
_cell_length_b 15.69327(17)
_cell_length_c 33.7005(3)
_cell_measurement_reflns_used 19382
_cell_measurement_temperature 140.00(10)
_cell_measurement_theta_max 72.4490
_cell_measurement_theta_min 3.0530
_cell_volume 7821.05(14)
_computing_cell_refinement 'CrysAlisPro 1.171.43.137a (Rigaku OD, 2024)'
_computing_data_collection 'CrysAlisPro system (CCD 43.137a 64-bit (release 10-09-2024))'
_computing_data_reduction 'CrysAlisPro 1.171.43.137a (Rigaku OD, 2024)'
_computing_molecular_graphics 'Olex2 1.5 (Dolomanov et al., 2009)'
_computing_publication_material 'Olex2 1.5 (Dolomanov et al., 2009)'
_computing_structure_refinement 'SHELXL 2019/3 (Sheldrick, 2015)'
_computing_structure_solution 'SHELXT  (Sheldrick, 2015)'
_diffrn_ambient_environment N~2~
_diffrn_ambient_temperature 140.00(10)
_diffrn_detector 'CCD plate'
_diffrn_detector_area_resol_mean 5.2817
_diffrn_detector_type AtlasS2
_diffrn_measured_fraction_theta_full 0.996
_diffrn_measured_fraction_theta_max 0.971
_diffrn_measurement_details
;
List of Runs (angles in degrees, time in seconds):

  # Type    Start    End  Width  t~exp~   \w     \q     \k     \f   Frames
#--------------------------------------------------------------------------
  1  \w    -72.00 -28.00   1.00    9.00    --  -40.66 121.00 -41.00   44
  2  \w   -111.00 -86.00   1.00    9.00    --  -40.66-152.00  75.00   25
  3  \w     53.00  78.00   1.00    9.00    --   40.66-152.00  75.00   25
  4  \w     34.00  59.00   1.00    9.00    --   40.66-121.00-124.00   25
  5  \w     47.00  72.00   1.00   35.00    --  104.84-121.00-124.00   25
  6  \w     92.00 131.00   1.00   35.00    --  104.84-152.00  75.00   39
  7  \w     98.00 123.00   1.00   35.00    --  104.84 152.00 118.00   25
  8  \w    122.00 177.00   1.00   35.00    --  104.84 121.00 -41.00   55
  9  \w     -8.00  23.00   1.00    9.00    --  -40.66  38.00-150.00   31
 10  \w   -115.00 -16.00   1.00    9.00    --  -40.66 -38.00  30.00   99
 11  \w    -65.00 -39.00   1.00    9.00    --  -40.66  38.00-150.00   26
 12  \w     28.00  94.00   1.00    9.00    --   40.66-125.00-150.00   66
 13  \w    104.00 176.00   1.00   35.00    --  104.84  77.00 150.00   72
 14  \w    104.00 177.00   1.00   35.00    --  104.84  77.00 -60.00   73
 15  \w     42.00 107.00   1.00   35.00    --  104.84-111.00 -90.00   65
 16  \w    130.00 156.00   1.00   35.00    --  104.84 111.00  60.00   26
 17  \w    125.00 178.00   1.00   35.00    --  104.84 111.00  90.00   53
 18  \w    104.00 130.00   1.00   35.00    --  104.84 111.00-120.00   26
 19  \w     58.00 139.00   1.00   35.00    --  104.84-178.00-150.00   81
 20  \w    108.00 174.00   1.00   35.00    --  104.84  77.00-150.00   66
;
_diffrn_measurement_device 'four-circle diffractometer'
_diffrn_measurement_device_type 'SuperNova, Dual, Cu at home/near, AtlasS2'
_diffrn_measurement_method '\w scans'
_diffrn_orient_matrix_type 'CrysAlisPro convention (1999,Acta A55,543-557)'
_diffrn_orient_matrix_UB_11 -0.0372303000
_diffrn_orient_matrix_UB_12 -0.0118380000
_diffrn_orient_matrix_UB_13 0.0413626000
_diffrn_orient_matrix_UB_21 0.0060528000
_diffrn_orient_matrix_UB_22 0.0968927000
_diffrn_orient_matrix_UB_23 0.0070667000
_diffrn_orient_matrix_UB_31 -0.0970582000
_diffrn_orient_matrix_UB_32 0.0105301000
_diffrn_orient_matrix_UB_33 -0.0183788000
_diffrn_radiation_monochromator mirror
_diffrn_radiation_probe x-ray
_diffrn_radiation_type 'Cu K\a'
_diffrn_radiation_wavelength 1.54184
_diffrn_reflns_av_R_equivalents 0.0531
_diffrn_reflns_av_unetI/netI 0.0495
_diffrn_reflns_Laue_measured_fraction_full 0.996
_diffrn_reflns_Laue_measured_fraction_max 0.971
_diffrn_reflns_limit_h_max 14
_diffrn_reflns_limit_h_min -18
_diffrn_reflns_limit_k_max 19
_diffrn_reflns_limit_k_min -18
_diffrn_reflns_limit_l_max 40
_diffrn_reflns_limit_l_min -41
_diffrn_reflns_number 41957
_diffrn_reflns_point_group_measured_fraction_full 0.996
_diffrn_reflns_point_group_measured_fraction_max 0.971
_diffrn_reflns_theta_full 67.684
_diffrn_reflns_theta_max 72.676
_diffrn_reflns_theta_min 3.107
_diffrn_source 'micro-focus sealed X-ray tube'
_diffrn_source_type 'SuperNova (Cu) X-ray Source'
_exptl_absorpt_coefficient_mu 6.668
_exptl_absorpt_correction_T_max 0.972
_exptl_absorpt_correction_T_min 0.455
_exptl_absorpt_correction_type gaussian
_exptl_absorpt_process_details
;
CrysAlisPro 1.171.43.137a (Rigaku Oxford Diffraction, 2024)
Numerical absorption correction based on gaussian integration over
a multifaceted crystal model
Empirical absorption correction using spherical harmonics,
implemented in SCALE3 ABSPACK scaling algorithm.
;
_exptl_crystal_colour 'clear dark brown'
_exptl_crystal_density_diffrn 1.263
_exptl_crystal_description prism
_exptl_crystal_F_000 3104
_exptl_crystal_size_max 0.243
_exptl_crystal_size_mid 0.104
_exptl_crystal_size_min 0.076
_refine_diff_density_max 1.928
_refine_diff_density_min -2.402
_refine_diff_density_rms 0.105
_refine_ls_extinction_method none
_refine_ls_goodness_of_fit_ref 1.054
_refine_ls_hydrogen_treatment constr
_refine_ls_matrix_type full
_refine_ls_number_parameters 924
_refine_ls_number_reflns 15116
_refine_ls_number_restraints 215
_refine_ls_restrained_S_all 1.052
_refine_ls_R_factor_all 0.0513
_refine_ls_R_factor_gt 0.0402
_refine_ls_shift/su_max 0.001
_refine_ls_shift/su_mean 0.000
_refine_ls_structure_factor_coef Fsqd
_refine_ls_weighting_details 'w=1/[\s^2^(Fo^2^)+(0.0627P)^2^+1.3814P] where P=(Fo^2^+2Fc^2^)/3'
_refine_ls_weighting_scheme calc
_refine_ls_wR_factor_gt 0.1008
_refine_ls_wR_factor_ref 0.1080
_reflns_Friedel_coverage 0.000
_reflns_number_gt 12580
_reflns_number_total 15116
_reflns_threshold_expression 'I > 2\s(I)'
_cod_data_source_file d5sc04248h3.cif
_cod_data_source_block yp194
_cod_depositor_comments 'Adding full bibliography for 1575203--1575209.cif.'
_cod_database_code 1575204
_shelx_shelxl_version_number 2019/3
_chemical_oxdiff_formula 'C83 H122 N3 O3 K1 U1'
_shelx_space_group_comment
;
The symmetry employed for this shelxl refinement is uniquely defined
by the following loop, which should always be used as a source of
symmetry information in preference to the above space-group names.
They are only intended as comments.
;
_shelx_estimated_absorpt_t_max 0.631
_shelx_estimated_absorpt_t_min 0.294
_olex2_refinement_description
;
1. Restrained distances
 C81-C83 = C82-C84 = C83-C85 = C84-C86 = C91-C93 = C92-C94 = C93-C95 = C94-C96
 2.5 with sigma of 0.04
 C82-C81 \\sim C83-C82 \\sim C84-C83 \\sim C85-C84 \\sim C86-C85 \\sim C91-C92
\\sim C92-C93 \\sim C93-C94
 \\sim C94-C95 \\sim C95-C96
 with sigma of 0.02
2. Uiso/Uaniso restraints and constraints
C14 \\sim C15 \\sim C16 \\sim C17 \\sim C18 \\sim C19 \\sim C20: within 2A with
sigma of 0.02 and sigma for terminal atoms of 0.04 within 2A
Uanis(C82) \\sim Ueq, Uanis(C83) \\sim Ueq, Uanis(C91) \\sim Ueq: with sigma of
0.01 and sigma for terminal atoms of 0.02
Uanis(C94) \\sim Ueq: with sigma of 0.01 and sigma for terminal atoms of 0.02
Uanis(C96) \\sim Ueq: with sigma of 0.01 and sigma for terminal atoms of 0.02
Uanis(C80) \\sim Ueq: with sigma of 0.01 and sigma for terminal atoms of 0.02
3. Rigid body (RIGU) restrains
 C81, C82, C83, C84, C85, C86, C91, C92, C93, C94, C95, C96
 with sigma for 1-2 distances of 0.001 and sigma for 1-3 distances of 0.001
4. Others
 Sof(C18)=Sof(H18A)=Sof(H18B)=Sof(H18C)=Sof(C19)=Sof(H19A)=Sof(H19B)=Sof(H19C)=
 Sof(C20)=Sof(H20A)=Sof(H20B)=Sof(H20C)=1-FVAR(1)
 Sof(C15)=Sof(H15A)=Sof(H15B)=Sof(H15C)=Sof(C16)=Sof(H16A)=Sof(H16B)=Sof(H16C)=
 Sof(C17)=Sof(H17A)=Sof(H17B)=Sof(H17C)=FVAR(1)
 Sof(C91)=Sof(H91A)=Sof(H91B)=Sof(H91C)=Sof(C92)=Sof(H92A)=Sof(H92B)=Sof(C93)=
 Sof(H93A)=Sof(H93B)=Sof(C94)=Sof(H94A)=Sof(H94B)=Sof(C95)=Sof(H95A)=Sof(H95B)=
 Sof(C96)=Sof(H96A)=Sof(H96B)=Sof(H96C)=1-FVAR(2)
 Sof(C81)=Sof(H81A)=Sof(H81B)=Sof(H81C)=Sof(C82)=Sof(H82A)=Sof(H82B)=Sof(C83)=
 Sof(H83A)=Sof(H83B)=Sof(C84)=Sof(H84A)=Sof(H84B)=Sof(C85)=Sof(H85A)=Sof(H85B)=
 Sof(C86)=Sof(H86A)=Sof(H86B)=Sof(H86C)=FVAR(2)
 Fixed X: U1(0.666821)
 Fixed Y: U1(0.712529)
 Fixed Z: U1(0.664721)
5.a Ternary CH refined with riding coordinates:
 C33(H33), C36(H36), C45(H45), C48(H48)
5.b Secondary CH2 refined with riding coordinates:
 C63(H63A,H63B), C64(H64A,H64B), C65(H65A,H65B), C66(H66A,H66B), C67(H67A,
 H67B), C68(H68A,H68B), C69(H69A,H69B), C70(H70A,H70B), C71(H71A,H71B),
 C72(H72A,H72B), C73(H73A,H73B), C74(H74A,H74B), C76(H76A,H76B), C77(H77A,H77B),
  C78(H78A,H78B), C79(H79A,H79B), C82(H82A,H82B), C83(H83A,H83B), C84(H84A,
 H84B), C85(H85A,H85B), C92(H92A,H92B), C93(H93A,H93B), C94(H94A,H94B),
 C95(H95A,H95B)
5.c Me refined with riding coordinates:
 C96(H96A,H96B,H96C)
5.d Aromatic/amide H refined with riding coordinates:
 C2(H2), C4(H4), C11(H11), C13(H13), C29(H29), C30(H30), C31(H31), C41(H41),
 C42(H42), C43(H43), C52(H52), C53(H53), C54(H54), C55(H55), C59(H59), C60(H60),
  C61(H61), C62(H62)
5.e Idealised Me refined as rotating group:
 C15(H15A,H15B,H15C), C16(H16A,H16B,H16C), C17(H17A,H17B,H17C), C18(H18A,H18B,
 H18C), C19(H19A,H19B,H19C), C20(H20A,H20B,H20C), C21(H21A,H21B,H21C), C22(H22A,
 H22B,H22C), C24(H24A,H24B,H24C), C25(H25A,H25B,H25C), C26(H26A,H26B,H26C),
 C34(H34A,H34B,H34C), C35(H35A,H35B,H35C), C37(H37A,H37B,H37C), C38(H38A,H38B,
 H38C), C46(H46A,H46B,H46C), C47(H47A,H47B,H47C), C49(H49A,H49B,H49C), C50(H50A,
 H50B,H50C), C75(H75A,H75B,H75C), C80(H80A,H80B,H80C), C81(H81A,H81B,H81C),
 C86(H86A,H86B,H86C), C91(H91A,H91B,H91C)
;
_olex2_date_sample_data_collection 2024-09-17
_olex2_submission_special_instructions 'No special instructions were received'
_oxdiff_exptl_absorpt_empirical_details
;
Empirical correction (ABSPACK) includes:
- Absorption correction using spherical harmonics
- Frame scaling
- Detector area scaling
- B-factor correction
;
_oxdiff_exptl_absorpt_empirical_full_max 2.650
_oxdiff_exptl_absorpt_empirical_full_min 0.290

loop_
_space_group_symop_operation_xyz
'x, y, z'
'-x+1/2, y+1/2, -z+1/2'
'-x, -y, -z'
'x-1/2, -y-1/2, z-1/2'

loop_
_atom_site_label
_atom_site_type_symbol
_atom_site_fract_x
_atom_site_fract_y
_atom_site_fract_z
_atom_site_U_iso_or_equiv
_atom_site_adp_type
_atom_site_occupancy
_atom_site_site_symmetry_order
_atom_site_calc_flag
_atom_site_refinement_flags_posn
_atom_site_refinement_flags_adp
_atom_site_refinement_flags_occupancy
_atom_site_disorder_assembly
_atom_site_disorder_group
U1 U 0.666821 0.712529 0.664721 0.02955(6) Uani 1 1 d . . . . .
K1 K 0.40572(7) 0.59299(10) 0.60836(3) 0.0539(3) Uani 1 1 d . . . . .
O1 O 0.7321(2) 0.7953(2) 0.72622(10) 0.0414(7) Uani 1 1 d . . . . .
O2 O 0.2524(3) 0.6707(3) 0.58040(14) 0.0650(11) Uani 1 1 d . . . . .
O3 O 0.3297(3) 0.4858(3) 0.55581(14) 0.0743(13) Uani 1 1 d . . . . .
N1 N 0.7990(2) 0.6521(2) 0.64228(11) 0.0318(7) Uani 1 1 d . . . . .
N2 N 0.6549(2) 0.5673(2) 0.65224(11) 0.0291(7) Uani 1 1 d . . . . .
N3 N 0.5482(2) 0.6478(2) 0.69584(11) 0.0326(7) Uani 1 1 d . . . . .
C1 C 0.7987(3) 0.5710(3) 0.62602(12) 0.0311(8) Uani 1 1 d . . . . .
C2 C 0.8692(3) 0.5322(3) 0.60669(14) 0.0363(9) Uani 1 1 d . . . . .
H2 H 0.923960 0.562577 0.603874 0.044 Uiso 1 1 calc R U . . .
C3 C 0.8601(3) 0.4491(3) 0.59142(13) 0.0364(9) Uani 1 1 d . . . . .
C4 C 0.7783(3) 0.4071(3) 0.59470(14) 0.0350(9) Uani 1 1 d . . . . .
H4 H 0.771107 0.351618 0.583676 0.042 Uiso 1 1 calc R U . . .
C5 C 0.7059(3) 0.4437(3) 0.61374(13) 0.0331(9) Uani 1 1 d . . . . .
C6 C 0.7181(3) 0.5247(3) 0.63014(12) 0.0317(8) Uani 1 1 d . . . . .
C7 C 0.6159(3) 0.3957(3) 0.61608(14) 0.0361(9) Uani 1 1 d . . . . .
C8 C 0.5558(3) 0.4415(3) 0.64526(13) 0.0341(9) Uani 1 1 d . . . . .
C9 C 0.5773(3) 0.5218(3) 0.65954(12) 0.0295(8) Uani 1 1 d . . . . .
C10 C 0.5203(3) 0.5655(3) 0.68570(12) 0.0310(8) Uani 1 1 d . . . . .
C11 C 0.4432(3) 0.5235(3) 0.69718(13) 0.0343(9) Uani 1 1 d . . . . .
H11 H 0.406069 0.550583 0.715416 0.041 Uiso 1 1 calc R U . . .
C12 C 0.4189(3) 0.4425(3) 0.68267(14) 0.0360(9) Uani 1 1 d . . . . .
C13 C 0.4748(3) 0.4036(3) 0.65634(13) 0.0341(9) Uani 1 1 d . . . . .
H13 H 0.457822 0.349644 0.645460 0.041 Uiso 1 1 calc R U . . .
C14 C 0.9397(3) 0.4039(4) 0.57336(15) 0.0443(11) Uani 1 1 d . U . . .
C15 C 1.0196(7) 0.4595(9) 0.5695(5) 0.067(4) Uani 0.533(14) 1 d . U P A 1
H15A H 1.041474 0.479714 0.595865 0.100 Uiso 0.533(14) 1 calc R U P A 1
H15B H 1.002629 0.508372 0.552573 0.100 Uiso 0.533(14) 1 calc R U P A 1
H15C H 1.067569 0.427095 0.557523 0.100 Uiso 0.533(14) 1 calc R U P A 1
C16 C 0.9693(10) 0.3307(11) 0.6037(4) 0.069(4) Uani 0.533(14) 1 d . U P A 1
H16A H 1.025300 0.304295 0.595616 0.104 Uiso 0.533(14) 1 calc R U P A 1
H16B H 0.921544 0.287478 0.603863 0.104 Uiso 0.533(14) 1 calc R U P A 1
H16C H 0.979441 0.354843 0.630404 0.104 Uiso 0.533(14) 1 calc R U P A 1
C17 C 0.9111(8) 0.3615(10) 0.5342(4) 0.050(3) Uani 0.533(14) 1 d . U P A 1
H17A H 0.894156 0.405300 0.514377 0.075 Uiso 0.533(14) 1 calc R U P A 1
H17B H 0.859182 0.324241 0.537839 0.075 Uiso 0.533(14) 1 calc R U P A 1
H17C H 0.961409 0.327722 0.525046 0.075 Uiso 0.533(14) 1 calc R U P A 1
C18 C 0.9786(11) 0.4657(11) 0.5406(5) 0.072(5) Uani 0.467(14) 1 d . U P A 2
H18A H 1.004869 0.516524 0.553684 0.108 Uiso 0.467(14) 1 calc R U P A 2
H18B H 0.929491 0.482645 0.521491 0.108 Uiso 0.467(14) 1 calc R U P A 2
H18C H 1.025377 0.435720 0.526691 0.108 Uiso 0.467(14) 1 calc R U P A 2
C19 C 1.0140(10) 0.3891(14) 0.6037(5) 0.074(5) Uani 0.467(14) 1 d . U P A 2
H19A H 1.064175 0.360570 0.591533 0.111 Uiso 0.467(14) 1 calc R U P A 2
H19B H 0.992288 0.353128 0.624958 0.111 Uiso 0.467(14) 1 calc R U P A 2
H19C H 1.034731 0.443830 0.614937 0.111 Uiso 0.467(14) 1 calc R U P A 2
C20 C 0.9128(11) 0.3247(13) 0.5507(6) 0.069(5) Uani 0.467(14) 1 d . U P A 2
H20A H 0.858683 0.336270 0.533310 0.103 Uiso 0.467(14) 1 calc R U P A 2
H20B H 0.899730 0.279109 0.569353 0.103 Uiso 0.467(14) 1 calc R U P A 2
H20C H 0.962277 0.306974 0.534492 0.103 Uiso 0.467(14) 1 calc R U P A 2
C21 C 0.6334(4) 0.3024(3) 0.62899(18) 0.0467(12) Uani 1 1 d . . . . .
H21A H 0.665019 0.272471 0.608375 0.070 Uiso 1 1 calc R U . . .
H21B H 0.575646 0.274021 0.632778 0.070 Uiso 1 1 calc R U . . .
H21C H 0.670784 0.301388 0.653995 0.070 Uiso 1 1 calc R U . . .
C22 C 0.5670(3) 0.3933(4) 0.57445(15) 0.0462(12) Uani 1 1 d . . . . .
H22A H 0.556005 0.451704 0.565002 0.069 Uiso 1 1 calc R U . . .
H22B H 0.509102 0.363528 0.575822 0.069 Uiso 1 1 calc R U . . .
H22C H 0.604622 0.363303 0.556029 0.069 Uiso 1 1 calc R U . . .
C23 C 0.3328(3) 0.3994(3) 0.69680(15) 0.0412(10) Uani 1 1 d . . . . .
C24 C 0.3449(4) 0.3869(5) 0.74193(17) 0.0601(16) Uani 1 1 d . . . . .
H24A H 0.399219 0.352747 0.748300 0.090 Uiso 1 1 calc R U . . .
H24B H 0.291954 0.357465 0.751354 0.090 Uiso 1 1 calc R U . . .
H24C H 0.351345 0.442597 0.754974 0.090 Uiso 1 1 calc R U . . .
C25 C 0.3153(4) 0.3123(4) 0.6776(2) 0.0614(16) Uani 1 1 d . . . . .
H25A H 0.308115 0.318831 0.648645 0.092 Uiso 1 1 calc R U . . .
H25B H 0.260136 0.287639 0.687385 0.092 Uiso 1 1 calc R U . . .
H25C H 0.366633 0.274514 0.684393 0.092 Uiso 1 1 calc R U . . .
C26 C 0.2513(3) 0.4557(4) 0.6866(2) 0.0556(14) Uani 1 1 d . . . . .
H26A H 0.259642 0.510864 0.699924 0.083 Uiso 1 1 calc R U . . .
H26B H 0.196719 0.428108 0.695518 0.083 Uiso 1 1 calc R U . . .
H26C H 0.244909 0.464364 0.657770 0.083 Uiso 1 1 calc R U . . .
C27 C 0.8809(3) 0.6981(3) 0.64808(14) 0.0333(9) Uani 1 1 d . . . . .
C28 C 0.9491(3) 0.6702(3) 0.67627(14) 0.0365(9) Uani 1 1 d . . . . .
C29 C 1.0265(3) 0.7211(3) 0.68363(15) 0.0418(10) Uani 1 1 d . . . . .
H29 H 1.073762 0.701750 0.701716 0.050 Uiso 1 1 calc R U . . .
C30 C 1.0349(3) 0.7984(4) 0.66508(16) 0.0465(12) Uani 1 1 d . . . . .
H30 H 1.086523 0.833043 0.671057 0.056 Uiso 1 1 calc R U . . .
C31 C 0.9675(3) 0.8257(3) 0.63755(15) 0.0439(11) Uani 1 1 d . . . . .
H31 H 0.973797 0.879160 0.624782 0.053 Uiso 1 1 calc R U . . .
C32 C 0.8911(3) 0.7766(3) 0.62827(15) 0.0387(10) Uani 1 1 d . . . . .
C33 C 0.9389(3) 0.5892(3) 0.70067(15) 0.0420(10) Uani 1 1 d . . . . .
H33 H 0.885964 0.556989 0.688536 0.050 Uiso 1 1 calc R U . . .
C34 C 1.0211(5) 0.5316(5) 0.6997(2) 0.0701(18) Uani 1 1 d . . . . .
H34A H 1.033383 0.519292 0.672010 0.105 Uiso 1 1 calc R U . . .
H34B H 1.009369 0.478189 0.713537 0.105 Uiso 1 1 calc R U . . .
H34C H 1.073573 0.560119 0.712854 0.105 Uiso 1 1 calc R U . . .
C35 C 0.9186(5) 0.6103(4) 0.74329(18) 0.0669(17) Uani 1 1 d . . . . .
H35A H 0.967424 0.645508 0.755427 0.100 Uiso 1 1 calc R U . . .
H35B H 0.913868 0.557420 0.758494 0.100 Uiso 1 1 calc R U . . .
H35C H 0.861348 0.641586 0.743402 0.100 Uiso 1 1 calc R U . . .
C36 C 0.8207(4) 0.8064(3) 0.59653(16) 0.0460(11) Uani 1 1 d . . . . .
H36 H 0.760435 0.787723 0.605169 0.055 Uiso 1 1 calc R U . . .
C37 C 0.8353(5) 0.7612(5) 0.55725(18) 0.0675(17) Uani 1 1 d . . . . .
H37A H 0.893490 0.778707 0.547503 0.101 Uiso 1 1 calc R U . . .
H37B H 0.786495 0.776525 0.537633 0.101 Uiso 1 1 calc R U . . .
H37C H 0.835294 0.699423 0.561448 0.101 Uiso 1 1 calc R U . . .
C38 C 0.8160(5) 0.9029(4) 0.5911(2) 0.0647(16) Uani 1 1 d . . . . .
H38A H 0.815830 0.930487 0.617181 0.097 Uiso 1 1 calc R U . . .
H38B H 0.760477 0.917827 0.575340 0.097 Uiso 1 1 calc R U . . .
H38C H 0.868569 0.922315 0.577284 0.097 Uiso 1 1 calc R U . . .
C39 C 0.5096(3) 0.6904(3) 0.72787(13) 0.0321(9) Uani 1 1 d . . . . .
C40 C 0.4476(3) 0.7585(3) 0.72106(14) 0.0367(9) Uani 1 1 d . . . . .
C41 C 0.4200(3) 0.8055(3) 0.75291(16) 0.0439(11) Uani 1 1 d . . . . .
H41 H 0.380371 0.852409 0.748052 0.053 Uiso 1 1 calc R U . . .
C42 C 0.4487(4) 0.7858(4) 0.79164(16) 0.0468(12) Uani 1 1 d . . . . .
H42 H 0.429748 0.819245 0.813104 0.056 Uiso 1 1 calc R U . . .
C43 C 0.5055(3) 0.7164(3) 0.79871(15) 0.0417(10) Uani 1 1 d . . . . .
H43 H 0.524039 0.701570 0.825290 0.050 Uiso 1 1 calc R U . . .
C44 C 0.5359(3) 0.6682(3) 0.76745(14) 0.0366(9) Uani 1 1 d . . . . .
C45 C 0.4047(3) 0.7774(3) 0.67994(15) 0.0442(11) Uani 1 1 d . . . . .
H45 H 0.446106 0.755371 0.659914 0.053 Uiso 1 1 calc R U . . .
C46 C 0.3876(4) 0.8717(4) 0.67139(18) 0.0581(14) Uani 1 1 d . . . . .
H46A H 0.342666 0.893397 0.689015 0.087 Uiso 1 1 calc R U . . .
H46B H 0.365068 0.878802 0.643649 0.087 Uiso 1 1 calc R U . . .
H46C H 0.444233 0.903522 0.676003 0.087 Uiso 1 1 calc R U . . .
C47 C 0.3152(4) 0.7268(4) 0.67515(19) 0.0574(15) Uani 1 1 d . . . . .
H47A H 0.327123 0.666400 0.680767 0.086 Uiso 1 1 calc R U . . .
H47B H 0.289202 0.732989 0.647880 0.086 Uiso 1 1 calc R U . . .
H47C H 0.272610 0.748840 0.693783 0.086 Uiso 1 1 calc R U . . .
C48 C 0.5956(3) 0.5915(3) 0.77780(15) 0.0423(10) Uani 1 1 d . . . . .
H48 H 0.608692 0.562267 0.752412 0.051 Uiso 1 1 calc R U . . .
C49 C 0.6858(4) 0.6173(4) 0.7987(2) 0.0659(17) Uani 1 1 d . . . . .
H49A H 0.719095 0.653862 0.781093 0.099 Uiso 1 1 calc R U . . .
H49B H 0.721556 0.566061 0.805286 0.099 Uiso 1 1 calc R U . . .
H49C H 0.674753 0.648337 0.823162 0.099 Uiso 1 1 calc R U . . .
C50 C 0.5464(5) 0.5284(4) 0.8032(2) 0.0621(16) Uani 1 1 d . . . . .
H50A H 0.537431 0.553946 0.829259 0.093 Uiso 1 1 calc R U . . .
H50B H 0.582539 0.476414 0.806794 0.093 Uiso 1 1 calc R U . . .
H50C H 0.487513 0.514427 0.790038 0.093 Uiso 1 1 calc R U . . .
C51 C 0.6161(3) 0.8611(3) 0.64579(15) 0.0402(10) Uani 1 1 d . . . . .
C52 C 0.6317(4) 0.9361(4) 0.66630(17) 0.0491(12) Uani 1 1 d . . . . .
H52 H 0.665493 0.932625 0.691122 0.059 Uiso 1 1 calc R U . . .
C53 C 0.6026(4) 1.0164(3) 0.65389(18) 0.0514(13) Uani 1 1 d . . . . .
H53 H 0.618505 1.065873 0.668984 0.062 Uiso 1 1 calc R U . . .
C54 C 0.5489(4) 1.0219(4) 0.61836(19) 0.0571(14) Uani 1 1 d . . . . .
H54 H 0.526290 1.075584 0.609258 0.068 Uiso 1 1 calc R U . . .
C55 C 0.5290(4) 0.9497(4) 0.59675(16) 0.0488(12) Uani 1 1 d . . . . .
H55 H 0.492925 0.954171 0.572563 0.059 Uiso 1 1 calc R U . . .
C56 C 0.5604(3) 0.8692(3) 0.60936(14) 0.0402(10) Uani 1 1 d . . . . .
C57 C 0.5418(3) 0.7917(3) 0.58539(15) 0.0395(10) Uani 1 1 d . . . . .
C58 C 0.5875(3) 0.7157(3) 0.59742(14) 0.0352(9) Uani 1 1 d . . . . .
C59 C 0.5778(3) 0.6460(3) 0.57122(15) 0.0431(10) Uani 1 1 d . . . . .
H59 H 0.610247 0.595115 0.577566 0.052 Uiso 1 1 calc R U . . .
C60 C 0.5221(3) 0.6489(4) 0.53612(15) 0.0463(11) Uani 1 1 d . . . . .
H60 H 0.518832 0.601081 0.518792 0.056 Uiso 1 1 calc R U . . .
C61 C 0.4714(3) 0.7220(4) 0.52659(16) 0.0480(12) Uani 1 1 d . . . . .
H61 H 0.429541 0.722969 0.504083 0.058 Uiso 1 1 calc R U . . .
C62 C 0.4834(4) 0.7919(4) 0.55043(18) 0.0495(12) Uani 1 1 d . . . . .
H62 H 0.451432 0.842652 0.543341 0.059 Uiso 1 1 calc R U . . .
C63 C 0.8220(3) 0.8334(4) 0.72350(16) 0.0475(12) Uani 1 1 d . . . . .
H63A H 0.821157 0.877218 0.702348 0.057 Uiso 1 1 calc R U . . .
H63B H 0.867256 0.789372 0.717794 0.057 Uiso 1 1 calc R U . . .
C64 C 0.8430(4) 0.8729(4) 0.76382(16) 0.0489(12) Uani 1 1 d . . . . .
H64A H 0.887874 0.919414 0.762522 0.059 Uiso 1 1 calc R U . . .
H64B H 0.865644 0.829907 0.783480 0.059 Uiso 1 1 calc R U . . .
C65 C 0.7507(4) 0.9068(4) 0.77359(17) 0.0487(12) Uani 1 1 d . . . . .
H65A H 0.747228 0.915093 0.802584 0.058 Uiso 1 1 calc R U . . .
H65B H 0.737260 0.961535 0.759859 0.058 Uiso 1 1 calc R U . . .
C66 C 0.6864(4) 0.8374(4) 0.75833(16) 0.0490(12) Uani 1 1 d . . . . .
H66A H 0.674861 0.796324 0.779745 0.059 Uiso 1 1 calc R U . . .
H66B H 0.628071 0.862116 0.748155 0.059 Uiso 1 1 calc R U . . .
C67 C 0.2369(5) 0.7467(5) 0.5593(2) 0.0704(18) Uani 1 1 d . . . . .
H67A H 0.242771 0.737462 0.530481 0.084 Uiso 1 1 calc R U . . .
H67B H 0.280614 0.791089 0.568647 0.084 Uiso 1 1 calc R U . . .
C68 C 0.1418(5) 0.7730(5) 0.5672(3) 0.080(2) Uani 1 1 d . . . . .
H68A H 0.113309 0.804860 0.544371 0.096 Uiso 1 1 calc R U . . .
H68B H 0.140850 0.808713 0.591362 0.096 Uiso 1 1 calc R U . . .
C69 C 0.0943(4) 0.6887(5) 0.5729(2) 0.0646(16) Uani 1 1 d . . . . .
H69A H 0.044410 0.694929 0.590974 0.078 Uiso 1 1 calc R U . . .
H69B H 0.069800 0.665247 0.547184 0.078 Uiso 1 1 calc R U . . .
C70 C 0.1684(4) 0.6337(5) 0.5910(2) 0.0723(19) Uani 1 1 d . . . . .
H70A H 0.165553 0.631890 0.620238 0.087 Uiso 1 1 calc R U . . .
H70B H 0.162568 0.574838 0.580558 0.087 Uiso 1 1 calc R U . . .
C71 C 0.3089(5) 0.5087(5) 0.5150(2) 0.0713(18) Uani 1 1 d . . . . .
H71A H 0.364780 0.510552 0.500330 0.086 Uiso 1 1 calc R U . . .
H71B H 0.279743 0.565423 0.513296 0.086 Uiso 1 1 calc R U . . .
C72 C 0.2467(5) 0.4425(6) 0.4981(2) 0.078(2) Uani 1 1 d . . . . .
H72A H 0.258385 0.430550 0.470042 0.094 Uiso 1 1 calc R U . . .
H72B H 0.182790 0.460060 0.499676 0.094 Uiso 1 1 calc R U . . .
C73 C 0.2680(5) 0.3671(5) 0.5237(2) 0.0714(18) Uani 1 1 d . . . . .
H73A H 0.214606 0.329452 0.525027 0.086 Uiso 1 1 calc R U . . .
H73B H 0.318633 0.333920 0.513666 0.086 Uiso 1 1 calc R U . . .
C74 C 0.2935(5) 0.4044(5) 0.56327(18) 0.0651(16) Uani 1 1 d . . . . .
H74A H 0.239900 0.409437 0.579271 0.078 Uiso 1 1 calc R U . . .
H74B H 0.339155 0.368356 0.577886 0.078 Uiso 1 1 calc R U . . .
C75 C 0.6234(7) 0.8225(7) 0.4267(4) 0.111(3) Uani 1 1 d . . . . .
H75A H 0.622637 0.859797 0.403358 0.167 Uiso 1 1 calc R U . . .
H75B H 0.574947 0.780162 0.423119 0.167 Uiso 1 1 calc R U . . .
H75C H 0.681901 0.793290 0.429817 0.167 Uiso 1 1 calc R U . . .
C76 C 0.6095(6) 0.8740(7) 0.4626(3) 0.101(3) Uani 1 1 d . . . . .
H76A H 0.613430 0.835918 0.486042 0.121 Uiso 1 1 calc R U . . .
H76B H 0.547521 0.897910 0.460308 0.121 Uiso 1 1 calc R U . . .
C77 C 0.6749(5) 0.9457(6) 0.4698(3) 0.092(3) Uani 1 1 d . . . . .
H77A H 0.736431 0.921276 0.473850 0.110 Uiso 1 1 calc R U . . .
H77B H 0.673985 0.981383 0.445596 0.110 Uiso 1 1 calc R U . . .
C78 C 0.6586(6) 1.0020(7) 0.5044(3) 0.097(3) Uani 1 1 d . . . . .
H78A H 0.655568 0.965881 0.528363 0.117 Uiso 1 1 calc R U . . .
H78B H 0.598757 1.029448 0.499558 0.117 Uiso 1 1 calc R U . . .
C79 C 0.7277(7) 1.0703(7) 0.5130(3) 0.109(3) Uani 1 1 d . . . . .
H79A H 0.786989 1.042018 0.518145 0.131 Uiso 1 1 calc R U . . .
H79B H 0.731690 1.104617 0.488525 0.131 Uiso 1 1 calc R U . . .
C80 C 0.7151(9) 1.1302(8) 0.5463(4) 0.134(4) Uani 1 1 d . U . . .
H80A H 0.668716 1.172311 0.538215 0.201 Uiso 1 1 calc R U . . .
H80B H 0.772284 1.159501 0.553364 0.201 Uiso 1 1 calc R U . . .
H80C H 0.695999 1.098465 0.569419 0.201 Uiso 1 1 calc R U . . .
C81 C 0.246(2) 0.5844(15) 0.8022(7) 0.153(10) Uani 0.667(17) 1 d D . P B 1
H81A H 0.232225 0.542982 0.780852 0.230 Uiso 0.667(17) 1 calc R U P B 1
H81B H 0.285812 0.628725 0.792653 0.230 Uiso 0.667(17) 1 calc R U P B 1
H81C H 0.189509 0.610409 0.810017 0.230 Uiso 0.667(17) 1 calc R U P B 1
C82 C 0.2909(11) 0.5408(10) 0.8366(5) 0.108(4) Uani 0.667(17) 1 d D U P B 1
H82A H 0.336602 0.500809 0.827152 0.129 Uiso 0.667(17) 1 calc R U P B 1
H82B H 0.245576 0.507068 0.850261 0.129 Uiso 0.667(17) 1 calc R U P B 1
C83 C 0.3356(9) 0.6011(9) 0.8653(4) 0.098(4) Uani 0.667(17) 1 d D U P B 1
H83A H 0.289025 0.639759 0.875094 0.118 Uiso 0.667(17) 1 calc R U P B 1
H83B H 0.378535 0.636457 0.851012 0.118 Uiso 0.667(17) 1 calc R U P B 1
C84 C 0.3852(11) 0.5612(14) 0.9000(5) 0.112(5) Uani 0.667(17) 1 d D . P B 1
H84A H 0.431392 0.522313 0.890110 0.135 Uiso 0.667(17) 1 calc R U P B 1
H84B H 0.342077 0.526138 0.914278 0.135 Uiso 0.667(17) 1 calc R U P B 1
C85 C 0.4308(13) 0.6212(12) 0.9289(5) 0.137(6) Uani 0.667(17) 1 d D . P B 1
H85A H 0.477923 0.651882 0.914951 0.164 Uiso 0.667(17) 1 calc R U P B 1
H85B H 0.385534 0.663984 0.936124 0.164 Uiso 0.667(17) 1 calc R U P B 1
C86 C 0.474(2) 0.586(2) 0.9662(7) 0.182(12) Uani 0.667(17) 1 d D . P B 1
H86A H 0.534780 0.566345 0.961455 0.273 Uiso 0.667(17) 1 calc R U P B 1
H86B H 0.437585 0.538381 0.975206 0.273 Uiso 0.667(17) 1 calc R U P B 1
H86C H 0.476945 0.630729 0.986610 0.273 Uiso 0.667(17) 1 calc R U P B 1
C91 C 0.214(5) 0.580(4) 0.7951(13) 0.177(17) Uani 0.333(17) 1 d D U P B 2
H91A H 0.218330 0.520025 0.786931 0.266 Uiso 0.333(17) 1 calc R U P B 2
H91B H 0.254237 0.614560 0.779584 0.266 Uiso 0.333(17) 1 calc R U P B 2
H91C H 0.151763 0.599620 0.790460 0.266 Uiso 0.333(17) 1 calc R U P B 2
C92 C 0.242(3) 0.587(3) 0.8375(12) 0.178(17) Uani 0.333(17) 1 d D . P B 2
H92A H 0.186674 0.578259 0.852274 0.214 Uiso 0.333(17) 1 calc R U P B 2
H92B H 0.260134 0.647368 0.842165 0.214 Uiso 0.333(17) 1 calc R U P B 2
C93 C 0.314(3) 0.533(2) 0.8571(11) 0.127(11) Uani 0.333(17) 1 d D . P B 2
H93A H 0.286541 0.481719 0.868307 0.152 Uiso 0.333(17) 1 calc R U P B 2
H93B H 0.355891 0.514268 0.836951 0.152 Uiso 0.333(17) 1 calc R U P B 2
C94 C 0.366(3) 0.579(3) 0.8892(13) 0.137(13) Uani 0.333(17) 1 d D U P B 2
H94A H 0.408276 0.617787 0.876132 0.164 Uiso 0.333(17) 1 calc R U P B 2
H94B H 0.322514 0.616378 0.902212 0.164 Uiso 0.333(17) 1 calc R U P B 2
C95 C 0.419(3) 0.535(2) 0.9210(13) 0.160(16) Uani 0.333(17) 1 d D . P B 2
H95A H 0.456596 0.491338 0.908507 0.192 Uiso 0.333(17) 1 calc R U P B 2
H95B H 0.376364 0.504070 0.937361 0.192 Uiso 0.333(17) 1 calc R U P B 2
C96 C 0.480(5) 0.586(4) 0.9482(16) 0.166(17) Uani 0.333(17) 1 d D U P B 2
H96A H 0.510633 0.548380 0.967868 0.249 Uiso 0.333(17) 1 calc R U P B 2
H96B H 0.524464 0.615332 0.932933 0.249 Uiso 0.333(17) 1 calc R U P B 2
H96C H 0.443857 0.628123 0.961920 0.249 Uiso 0.333(17) 1 calc R U P B 2

loop_
_atom_site_aniso_label
_atom_site_aniso_U_11
_atom_site_aniso_U_22
_atom_site_aniso_U_33
_atom_site_aniso_U_23
_atom_site_aniso_U_13
_atom_site_aniso_U_12
U1 0.02812(8) 0.02967(8) 0.03080(8) -0.00222(5) 0.00136(5) -0.00039(5)
K1 0.0363(5) 0.0838(8) 0.0410(5) -0.0006(6) -0.0023(4) 0.0020(5)
O1 0.0489(18) 0.0418(17) 0.0333(16) -0.0074(14) -0.0002(14) -0.0039(14)
O2 0.044(2) 0.090(3) 0.061(3) 0.002(2) 0.0002(18) 0.002(2)
O3 0.086(3) 0.074(3) 0.060(3) 0.004(2) -0.023(2) -0.008(3)
N1 0.0260(16) 0.0318(18) 0.0376(18) -0.0015(15) 0.0020(14) 0.0011(14)
N2 0.0215(15) 0.0299(16) 0.0365(18) 0.0003(15) 0.0071(13) 0.0016(13)
N3 0.0323(17) 0.0332(18) 0.0334(18) 0.0006(15) 0.0124(14) -0.0009(14)
C1 0.0294(19) 0.034(2) 0.0295(19) 0.0004(17) 0.0013(16) 0.0001(17)
C2 0.029(2) 0.043(2) 0.037(2) -0.0036(19) 0.0055(17) -0.0003(18)
C3 0.033(2) 0.044(2) 0.033(2) -0.0004(19) 0.0044(17) 0.0046(19)
C4 0.033(2) 0.036(2) 0.037(2) -0.0053(19) 0.0034(17) 0.0019(18)
C5 0.034(2) 0.035(2) 0.031(2) -0.0002(18) 0.0032(17) -0.0004(18)
C6 0.032(2) 0.035(2) 0.0287(19) -0.0045(17) 0.0034(16) 0.0006(17)
C7 0.036(2) 0.035(2) 0.037(2) -0.0087(18) 0.0068(18) -0.0052(18)
C8 0.036(2) 0.036(2) 0.031(2) -0.0005(18) 0.0053(17) -0.0008(18)
C9 0.0259(18) 0.036(2) 0.0265(18) -0.0003(17) 0.0030(15) 0.0006(16)
C10 0.0272(19) 0.035(2) 0.0308(19) -0.0002(17) 0.0032(16) 0.0002(16)
C11 0.030(2) 0.043(2) 0.030(2) 0.0020(18) 0.0045(16) 0.0019(18)
C12 0.032(2) 0.039(2) 0.037(2) 0.0045(19) 0.0043(17) -0.0018(18)
C13 0.031(2) 0.035(2) 0.036(2) -0.0009(18) 0.0016(17) -0.0042(17)
C14 0.035(2) 0.056(3) 0.043(3) -0.011(2) 0.0085(19) 0.007(2)
C15 0.035(5) 0.087(8) 0.081(9) -0.031(7) 0.024(6) -0.004(5)
C16 0.062(7) 0.091(9) 0.056(6) 0.001(7) 0.009(6) 0.043(7)
C17 0.037(5) 0.069(8) 0.044(6) -0.014(5) 0.006(5) 0.008(6)
C18 0.066(8) 0.080(9) 0.074(10) 0.000(8) 0.039(8) 0.007(7)
C19 0.047(7) 0.115(13) 0.059(8) -0.020(9) -0.003(6) 0.027(8)
C20 0.055(7) 0.075(10) 0.079(11) -0.027(9) 0.030(8) 0.008(8)
C21 0.049(3) 0.035(2) 0.057(3) -0.009(2) 0.014(2) -0.004(2)
C22 0.041(2) 0.060(3) 0.038(2) -0.016(2) 0.006(2) -0.012(2)
C23 0.036(2) 0.046(3) 0.042(2) 0.003(2) 0.0100(19) -0.007(2)
C24 0.050(3) 0.082(4) 0.049(3) 0.015(3) 0.012(2) -0.014(3)
C25 0.051(3) 0.053(3) 0.082(4) -0.004(3) 0.024(3) -0.016(3)
C26 0.036(2) 0.059(3) 0.073(4) 0.014(3) 0.013(2) -0.004(2)
C27 0.031(2) 0.033(2) 0.036(2) -0.0039(17) 0.0049(17) -0.0024(17)
C28 0.035(2) 0.042(2) 0.033(2) -0.0038(19) 0.0005(17) 0.0006(19)
C29 0.036(2) 0.050(3) 0.039(2) -0.004(2) -0.0012(19) -0.001(2)
C30 0.034(2) 0.058(3) 0.047(3) -0.007(2) -0.001(2) -0.013(2)
C31 0.046(3) 0.042(2) 0.044(3) 0.000(2) 0.010(2) -0.009(2)
C32 0.041(2) 0.037(2) 0.039(2) 0.0010(19) 0.0047(19) -0.0030(19)
C33 0.039(2) 0.042(2) 0.044(3) 0.006(2) -0.004(2) 0.001(2)
C34 0.069(4) 0.064(4) 0.078(4) 0.013(4) 0.007(3) 0.020(3)
C35 0.095(5) 0.063(4) 0.044(3) 0.011(3) 0.016(3) 0.001(3)
C36 0.047(3) 0.045(3) 0.046(3) 0.006(2) 0.002(2) -0.002(2)
C37 0.079(4) 0.083(5) 0.038(3) -0.002(3) -0.012(3) 0.008(4)
C38 0.069(4) 0.051(3) 0.074(4) 0.017(3) 0.000(3) 0.003(3)
C39 0.0260(19) 0.035(2) 0.036(2) -0.0035(18) 0.0047(16) -0.0003(16)
C40 0.031(2) 0.040(2) 0.039(2) -0.003(2) 0.0028(18) 0.0002(18)
C41 0.039(2) 0.045(3) 0.048(3) -0.008(2) 0.002(2) 0.010(2)
C42 0.045(3) 0.055(3) 0.041(3) -0.015(2) 0.005(2) 0.011(2)
C43 0.039(2) 0.049(3) 0.036(2) -0.003(2) 0.0006(19) 0.004(2)
C44 0.036(2) 0.038(2) 0.037(2) 0.0012(19) 0.0036(18) -0.0002(18)
C45 0.041(2) 0.054(3) 0.038(2) -0.006(2) 0.000(2) 0.015(2)
C46 0.062(3) 0.057(3) 0.056(3) 0.011(3) 0.011(3) 0.022(3)
C47 0.040(3) 0.078(4) 0.053(3) -0.004(3) -0.011(2) 0.003(3)
C48 0.046(3) 0.043(2) 0.038(2) -0.001(2) 0.007(2) 0.010(2)
C49 0.056(3) 0.067(4) 0.074(4) 0.003(3) -0.003(3) 0.021(3)
C50 0.075(4) 0.050(3) 0.062(4) 0.018(3) 0.016(3) 0.010(3)
C51 0.042(2) 0.036(2) 0.043(2) -0.003(2) 0.0056(19) -0.001(2)
C52 0.047(3) 0.049(3) 0.050(3) -0.002(2) -0.007(2) 0.003(2)
C53 0.053(3) 0.041(3) 0.059(3) -0.004(2) -0.009(2) 0.001(2)
C54 0.069(4) 0.041(3) 0.059(3) 0.008(3) -0.012(3) 0.011(3)
C55 0.054(3) 0.047(3) 0.044(3) 0.001(2) -0.010(2) 0.005(2)
C56 0.042(2) 0.044(3) 0.034(2) 0.005(2) 0.0011(18) 0.007(2)
C57 0.034(2) 0.047(3) 0.038(2) 0.000(2) 0.0028(18) -0.0035(19)
C58 0.032(2) 0.039(2) 0.035(2) -0.0010(19) 0.0023(17) -0.0058(17)
C59 0.044(2) 0.047(3) 0.039(2) -0.005(2) 0.0027(19) 0.000(2)
C60 0.045(3) 0.056(3) 0.039(2) -0.008(2) 0.003(2) -0.004(2)
C61 0.037(2) 0.071(4) 0.036(2) -0.005(2) -0.0033(19) -0.006(2)
C62 0.050(3) 0.046(3) 0.051(3) 0.005(2) -0.010(2) 0.003(2)
C63 0.042(2) 0.053(3) 0.048(3) -0.008(2) 0.002(2) -0.003(2)
C64 0.049(3) 0.050(3) 0.047(3) -0.007(2) -0.004(2) -0.010(2)
C65 0.055(3) 0.044(3) 0.046(3) -0.012(2) 0.000(2) -0.003(2)
C66 0.049(3) 0.053(3) 0.046(3) -0.008(2) 0.010(2) -0.009(2)
C67 0.061(4) 0.090(5) 0.062(4) 0.007(4) 0.010(3) -0.003(4)
C68 0.063(4) 0.079(5) 0.100(6) 0.019(4) 0.019(4) 0.013(4)
C69 0.043(3) 0.080(4) 0.071(4) -0.003(4) 0.007(3) 0.007(3)
C70 0.045(3) 0.081(5) 0.090(5) 0.005(4) -0.004(3) -0.007(3)
C71 0.082(4) 0.070(4) 0.063(4) 0.004(3) 0.005(3) 0.001(4)
C72 0.085(5) 0.093(5) 0.055(4) 0.007(4) -0.005(3) -0.001(4)
C73 0.079(4) 0.079(5) 0.056(4) -0.005(4) 0.000(3) -0.011(4)
C74 0.069(4) 0.083(5) 0.043(3) 0.002(3) -0.001(3) 0.000(3)
C75 0.091(6) 0.097(7) 0.144(10) -0.010(7) -0.011(6) 0.007(6)
C76 0.076(5) 0.115(8) 0.113(7) 0.052(6) 0.015(5) 0.013(5)
C77 0.070(4) 0.106(7) 0.100(6) 0.044(6) 0.020(4) 0.015(4)
C78 0.092(6) 0.120(7) 0.080(5) 0.044(6) 0.011(4) 0.030(6)
C79 0.110(7) 0.109(8) 0.110(8) 0.033(7) 0.020(6) 0.000(6)
C80 0.190(11) 0.113(8) 0.102(7) 0.008(7) 0.025(8) 0.028(8)
C81 0.22(3) 0.079(10) 0.158(10) -0.035(8) -0.011(12) 0.009(12)
C82 0.107(7) 0.087(7) 0.132(7) -0.026(5) 0.040(5) -0.008(6)
C83 0.092(6) 0.082(6) 0.127(7) -0.018(5) 0.052(5) -0.017(5)
C84 0.085(7) 0.132(12) 0.126(7) -0.009(6) 0.052(5) -0.015(6)
C85 0.114(11) 0.145(15) 0.155(10) -0.018(10) 0.027(8) -0.020(10)
C86 0.152(19) 0.23(3) 0.167(13) 0.003(16) -0.003(13) -0.046(17)
C91 0.18(2) 0.18(3) 0.166(17) -0.002(16) -0.017(14) -0.003(18)
C92 0.22(3) 0.13(3) 0.177(19) -0.03(2) -0.037(18) 0.04(3)
C93 0.149(19) 0.096(19) 0.137(15) 0.011(12) 0.029(14) -0.004(12)
C94 0.137(15) 0.136(15) 0.140(14) 0.000(9) 0.024(9) 0.002(9)
C95 0.18(3) 0.14(2) 0.161(19) 0.001(14) 0.00(2) 0.008(15)
C96 0.18(2) 0.16(2) 0.16(2) 0.007(16) -0.006(15) -0.003(17)

loop_
_atom_type_symbol
_atom_type_description
_atom_type_scat_dispersion_real
_atom_type_scat_dispersion_imag
_atom_type_scat_source
C C 0.0181 0.0091 'International Tables Vol C Tables 4.2.6.8 and 6.1.1.4'
H H 0.0000 0.0000 'International Tables Vol C Tables 4.2.6.8 and 6.1.1.4'
K K 0.3868 1.0657 'International Tables Vol C Tables 4.2.6.8 and 6.1.1.4'
N N 0.0311 0.0180 'International Tables Vol C Tables 4.2.6.8 and 6.1.1.4'
O O 0.0492 0.0322 'International Tables Vol C Tables 4.2.6.8 and 6.1.1.4'
U U -4.3638 13.4090 'International Tables Vol C Tables 4.2.6.8 and 6.1.1.4'

loop_
_exptl_crystal_face_index_h
_exptl_crystal_face_index_k
_exptl_crystal_face_index_l
_exptl_crystal_face_perp_dist
0 1 2 0.0369
2 -1 0 0.1045
1 0 1 0.1129
1 -1 -1 0.0813
1 0 -22 0.0277
0 -2 -1 0.0228
0 -2 1 0.0347
0 2 -1 0.0581
5 9 -2 0.0781
0 -6 17 0.0399
-2 0 -1 0.1122
2 0 -1 0.1038
-1 2 -1 0.0813

loop_
_geom_angle_atom_site_label_1
_geom_angle_atom_site_label_2
_geom_angle_atom_site_label_3
_geom_angle
_geom_angle_site_symmetry_1
_geom_angle_site_symmetry_3
_geom_angle_publ_flag
N1 U1 O1 100.53(12) . . ?
N1 U1 C51 122.37(14) . . ?
N1 U1 C58 94.12(14) . . ?
N2 U1 O1 131.25(12) . . ?
N2 U1 N1 66.43(12) . . ?
N2 U1 N3 66.61(12) . . ?
N2 U1 C51 147.54(15) . . ?
N2 U1 C58 80.09(14) . . ?
N3 U1 O1 96.55(12) . . ?
N3 U1 N1 129.51(13) . . ?
N3 U1 C51 107.16(14) . . ?
N3 U1 C58 95.21(14) . . ?
C51 U1 O1 80.19(14) . . ?
C58 U1 O1 148.59(13) . . ?
C58 U1 C51 68.52(16) . . ?
O2 K1 C8 162.21(14) . . ?
O2 K1 C9 167.14(13) . . ?
O2 K1 C10 140.79(13) . . ?
O2 K1 C11 125.14(13) . . ?
O2 K1 C12 125.07(13) . . ?
O2 K1 C13 139.52(13) . . ?
O2 K1 C58 111.55(14) . . ?
O2 K1 C59 116.37(15) . . ?
O2 K1 C60 95.25(14) . . ?
O3 K1 O2 74.82(16) . . ?
O3 K1 C8 92.45(14) . . ?
O3 K1 C9 115.68(14) . . ?
O3 K1 C10 132.39(15) . . ?
O3 K1 C11 116.90(15) . . ?
O3 K1 C12 93.11(14) . . ?
O3 K1 C13 82.55(14) . . ?
O3 K1 C58 127.21(15) . . ?
O3 K1 C59 103.50(16) . . ?
O3 K1 C60 83.78(16) . . ?
C8 K1 C12 41.79(10) . . ?
C8 K1 C13 23.42(10) . . ?
C9 K1 C8 23.65(11) . . ?
C9 K1 C11 44.51(10) . . ?
C9 K1 C12 49.97(10) . . ?
C9 K1 C13 41.61(10) . . ?
C9 K1 C58 68.93(11) . . ?
C9 K1 C60 93.39(12) . . ?
C10 K1 C8 43.88(11) . . ?
C10 K1 C9 26.42(10) . . ?
C10 K1 C11 25.58(11) . . ?
C10 K1 C12 43.72(11) . . ?
C10 K1 C13 49.85(12) . . ?
C10 K1 C58 76.45(12) . . ?
C10 K1 C60 113.08(12) . . ?
C11 K1 C8 49.77(11) . . ?
C11 K1 C12 24.01(12) . . ?
C11 K1 C13 41.50(11) . . ?
C11 K1 C58 101.72(12) . . ?
C12 K1 C13 23.08(10) . . ?
C58 K1 C8 86.00(11) . . ?
C58 K1 C12 117.65(12) . . ?
C58 K1 C13 108.89(11) . . ?
C59 K1 C8 78.27(13) . . ?
C59 K1 C9 69.85(12) . . ?
C59 K1 C10 87.31(12) . . ?
C59 K1 C11 112.16(13) . . ?
C59 K1 C12 118.56(13) . . ?
C59 K1 C13 101.20(13) . . ?
C59 K1 C58 24.84(12) . . ?
C59 K1 C60 25.90(13) . . ?
C60 K1 C8 95.65(12) . . ?
C60 K1 C11 137.35(13) . . ?
C60 K1 C12 137.30(13) . . ?
C60 K1 C13 115.39(13) . . ?
C60 K1 C58 44.17(12) . . ?
C63 O1 U1 116.9(3) . . ?
C66 O1 U1 130.6(3) . . ?
C66 O1 C63 108.9(4) . . ?
C67 O2 K1 132.2(4) . . ?
C67 O2 C70 110.6(5) . . ?
C70 O2 K1 117.0(4) . . ?
C71 O3 K1 122.7(4) . . ?
C74 O3 K1 127.3(4) . . ?
C74 O3 C71 109.5(5) . . ?
C1 N1 U1 121.1(3) . . ?
C1 N1 C27 120.4(3) . . ?
C27 N1 U1 118.4(3) . . ?
C6 N2 U1 121.2(3) . . ?
C9 N2 U1 121.8(3) . . ?
C9 N2 C6 115.9(3) . . ?
C10 N3 U1 120.9(2) . . ?
C10 N3 C39 119.8(3) . . ?
C39 N3 U1 119.1(3) . . ?
N1 C1 C2 126.7(4) . . ?
N1 C1 C6 114.6(4) . . ?
C2 C1 C6 118.7(4) . . ?
C1 C2 H2 119.5 . . ?
C1 C2 C3 121.0(4) . . ?
C3 C2 H2 119.5 . . ?
C2 C3 C14 121.1(4) . . ?
C4 C3 C2 118.4(4) . . ?
C4 C3 C14 120.4(4) . . ?
C3 C4 H4 118.8 . . ?
C3 C4 C5 122.4(4) . . ?
C5 C4 H4 118.8 . . ?
C4 C5 C7 120.7(4) . . ?
C6 C5 C4 118.0(4) . . ?
C6 C5 C7 121.3(4) . . ?
N2 C6 C1 113.8(4) . . ?
C5 C6 N2 124.8(4) . . ?
C5 C6 C1 121.4(4) . . ?
C5 C7 C8 109.8(3) . . ?
C5 C7 C21 110.4(4) . . ?
C5 C7 C22 109.1(4) . . ?
C8 C7 C21 110.9(4) . . ?
C22 C7 C8 109.5(4) . . ?
C22 C7 C21 107.2(4) . . ?
C7 C8 K1 118.5(3) . . ?
C9 C8 K1 68.0(3) . . ?
C9 C8 C7 121.3(4) . . ?
C9 C8 C13 118.4(4) . . ?
C13 C8 K1 81.1(3) . . ?
C13 C8 C7 120.3(4) . . ?
N2 C9 K1 111.5(3) . . ?
N2 C9 C10 112.9(4) . . ?
C8 C9 K1 88.4(3) . . ?
C8 C9 N2 125.8(4) . . ?
C8 C9 C10 121.3(4) . . ?
C10 C9 K1 71.6(2) . . ?
N3 C10 K1 102.7(3) . . ?
N3 C10 C9 114.7(4) . . ?
N3 C10 C11 127.4(4) . . ?
C9 C10 K1 82.0(2) . . ?
C11 C10 K1 83.2(3) . . ?
C11 C10 C9 117.9(4) . . ?
K1 C11 H11 112.2 . . ?
C10 C11 K1 71.2(2) . . ?
C10 C11 H11 119.0 . . ?
C10 C11 C12 122.1(4) . . ?
C12 C11 K1 87.5(3) . . ?
C12 C11 H11 119.0 . . ?
C11 C12 K1 68.5(3) . . ?
C11 C12 C23 119.3(4) . . ?
C13 C12 K1 81.2(3) . . ?
C13 C12 C11 118.1(4) . . ?
C13 C12 C23 122.6(4) . . ?
C23 C12 K1 120.9(3) . . ?
K1 C13 H13 120.9 . . ?
C8 C13 K1 75.5(3) . . ?
C8 C13 H13 118.9 . . ?
C12 C13 K1 75.7(3) . . ?
C12 C13 C8 122.1(4) . . ?
C12 C13 H13 118.9 . . ?
C3 C14 C16 105.6(5) . . ?
C3 C14 C18 108.1(6) . . ?
C15 C14 C3 113.5(6) . . ?
C15 C14 C16 107.0(9) . . ?
C15 C14 C17 111.4(8) . . ?
C17 C14 C3 111.6(6) . . ?
C17 C14 C16 107.3(9) . . ?
C19 C14 C3 110.9(6) . . ?
C19 C14 C18 106.8(11) . . ?
C19 C14 C20 112.8(12) . . ?
C20 C14 C3 113.5(7) . . ?
C20 C14 C18 104.3(10) . . ?
C14 C15 H15A 109.5 . . ?
C14 C15 H15B 109.5 . . ?
C14 C15 H15C 109.5 . . ?
H15A C15 H15B 109.5 . . ?
H15A C15 H15C 109.5 . . ?
H15B C15 H15C 109.5 . . ?
C14 C16 H16A 109.5 . . ?
C14 C16 H16B 109.5 . . ?
C14 C16 H16C 109.5 . . ?
H16A C16 H16B 109.5 . . ?
H16A C16 H16C 109.5 . . ?
H16B C16 H16C 109.5 . . ?
C14 C17 H17A 109.5 . . ?
C14 C17 H17B 109.5 . . ?
C14 C17 H17C 109.5 . . ?
H17A C17 H17B 109.5 . . ?
H17A C17 H17C 109.5 . . ?
H17B C17 H17C 109.5 . . ?
C14 C18 H18A 109.5 . . ?
C14 C18 H18B 109.5 . . ?
C14 C18 H18C 109.5 . . ?
H18A C18 H18B 109.5 . . ?
H18A C18 H18C 109.5 . . ?
H18B C18 H18C 109.5 . . ?
C14 C19 H19A 109.5 . . ?
C14 C19 H19B 109.5 . . ?
C14 C19 H19C 109.5 . . ?
H19A C19 H19B 109.5 . . ?
H19A C19 H19C 109.5 . . ?
H19B C19 H19C 109.5 . . ?
C14 C20 H20A 109.5 . . ?
C14 C20 H20B 109.5 . . ?
C14 C20 H20C 109.5 . . ?
H20A C20 H20B 109.5 . . ?
H20A C20 H20C 109.5 . . ?
H20B C20 H20C 109.5 . . ?
C7 C21 H21A 109.5 . . ?
C7 C21 H21B 109.5 . . ?
C7 C21 H21C 109.5 . . ?
H21A C21 H21B 109.5 . . ?
H21A C21 H21C 109.5 . . ?
H21B C21 H21C 109.5 . . ?
C7 C22 H22A 109.5 . . ?
C7 C22 H22B 109.5 . . ?
C7 C22 H22C 109.5 . . ?
H22A C22 H22B 109.5 . . ?
H22A C22 H22C 109.5 . . ?
H22B C22 H22C 109.5 . . ?
C24 C23 C12 108.2(4) . . ?
C25 C23 C12 112.5(4) . . ?
C25 C23 C24 108.2(5) . . ?
C26 C23 C12 109.6(4) . . ?
C26 C23 C24 110.1(5) . . ?
C26 C23 C25 108.2(5) . . ?
C23 C24 H24A 109.5 . . ?
C23 C24 H24B 109.5 . . ?
C23 C24 H24C 109.5 . . ?
H24A C24 H24B 109.5 . . ?
H24A C24 H24C 109.5 . . ?
H24B C24 H24C 109.5 . . ?
C23 C25 H25A 109.5 . . ?
C23 C25 H25B 109.5 . . ?
C23 C25 H25C 109.5 . . ?
H25A C25 H25B 109.5 . . ?
H25A C25 H25C 109.5 . . ?
H25B C25 H25C 109.5 . . ?
C23 C26 H26A 109.5 . . ?
C23 C26 H26B 109.5 . . ?
C23 C26 H26C 109.5 . . ?
H26A C26 H26B 109.5 . . ?
H26A C26 H26C 109.5 . . ?
H26B C26 H26C 109.5 . . ?
C28 C27 N1 120.5(4) . . ?
C32 C27 N1 119.6(4) . . ?
C32 C27 C28 119.7(4) . . ?
C27 C28 C33 122.0(4) . . ?
C29 C28 C27 119.0(5) . . ?
C29 C28 C33 118.9(4) . . ?
C28 C29 H29 119.5 . . ?
C30 C29 C28 121.1(5) . . ?
C30 C29 H29 119.5 . . ?
C29 C30 H30 120.2 . . ?
C29 C30 C31 119.7(5) . . ?
C31 C30 H30 120.2 . . ?
C30 C31 H31 119.3 . . ?
C30 C31 C32 121.5(5) . . ?
C32 C31 H31 119.3 . . ?
C27 C32 C36 120.8(4) . . ?
C31 C32 C27 119.1(5) . . ?
C31 C32 C36 120.1(5) . . ?
C28 C33 H33 107.5 . . ?
C34 C33 C28 112.3(4) . . ?
C34 C33 H33 107.5 . . ?
C34 C33 C35 110.8(5) . . ?
C35 C33 C28 111.0(4) . . ?
C35 C33 H33 107.5 . . ?
C33 C34 H34A 109.5 . . ?
C33 C34 H34B 109.5 . . ?
C33 C34 H34C 109.5 . . ?
H34A C34 H34B 109.5 . . ?
H34A C34 H34C 109.5 . . ?
H34B C34 H34C 109.5 . . ?
C33 C35 H35A 109.5 . . ?
C33 C35 H35B 109.5 . . ?
C33 C35 H35C 109.5 . . ?
H35A C35 H35B 109.5 . . ?
H35A C35 H35C 109.5 . . ?
H35B C35 H35C 109.5 . . ?
C32 C36 H36 106.9 . . ?
C32 C36 C37 109.8(5) . . ?
C32 C36 C38 114.5(5) . . ?
C37 C36 H36 106.9 . . ?
C38 C36 H36 106.9 . . ?
C38 C36 C37 111.4(5) . . ?
C36 C37 H37A 109.5 . . ?
C36 C37 H37B 109.5 . . ?
C36 C37 H37C 109.5 . . ?
H37A C37 H37B 109.5 . . ?
H37A C37 H37C 109.5 . . ?
H37B C37 H37C 109.5 . . ?
C36 C38 H38A 109.5 . . ?
C36 C38 H38B 109.5 . . ?
C36 C38 H38C 109.5 . . ?
H38A C38 H38B 109.5 . . ?
H38A C38 H38C 109.5 . . ?
H38B C38 H38C 109.5 . . ?
N3 C39 C40 121.2(4) . . ?
C44 C39 N3 120.2(4) . . ?
C44 C39 C40 118.5(4) . . ?
C39 C40 C45 121.7(4) . . ?
C41 C40 C39 119.6(5) . . ?
C41 C40 C45 118.5(4) . . ?
C40 C41 H41 119.2 . . ?
C42 C41 C40 121.6(5) . . ?
C42 C41 H41 119.2 . . ?
C41 C42 H42 120.5 . . ?
C41 C42 C43 119.1(5) . . ?
C43 C42 H42 120.5 . . ?
C42 C43 H43 119.5 . . ?
C42 C43 C44 121.1(5) . . ?
C44 C43 H43 119.5 . . ?
C39 C44 C48 122.3(4) . . ?
C43 C44 C39 119.9(4) . . ?
C43 C44 C48 117.8(4) . . ?
C40 C45 H45 108.0 . . ?
C40 C45 C46 114.7(5) . . ?
C40 C45 C47 107.7(5) . . ?
C46 C45 H45 108.0 . . ?
C46 C45 C47 110.3(5) . . ?
C47 C45 H45 108.0 . . ?
C45 C46 H46A 109.5 . . ?
C45 C46 H46B 109.5 . . ?
C45 C46 H46C 109.5 . . ?
H46A C46 H46B 109.5 . . ?
H46A C46 H46C 109.5 . . ?
H46B C46 H46C 109.5 . . ?
C45 C47 H47A 109.5 . . ?
C45 C47 H47B 109.5 . . ?
C45 C47 H47C 109.5 . . ?
H47A C47 H47B 109.5 . . ?
H47A C47 H47C 109.5 . . ?
H47B C47 H47C 109.5 . . ?
C44 C48 H48 107.9 . . ?
C44 C48 C49 112.2(5) . . ?
C44 C48 C50 110.6(4) . . ?
C49 C48 H48 107.9 . . ?
C50 C48 H48 107.9 . . ?
C50 C48 C49 110.3(5) . . ?
C48 C49 H49A 109.5 . . ?
C48 C49 H49B 109.5 . . ?
C48 C49 H49C 109.5 . . ?
H49A C49 H49B 109.5 . . ?
H49A C49 H49C 109.5 . . ?
H49B C49 H49C 109.5 . . ?
C48 C50 H50A 109.5 . . ?
C48 C50 H50B 109.5 . . ?
C48 C50 H50C 109.5 . . ?
H50A C50 H50B 109.5 . . ?
H50A C50 H50C 109.5 . . ?
H50B C50 H50C 109.5 . . ?
C52 C51 U1 128.7(4) . . ?
C52 C51 C56 114.9(5) . . ?
C56 C51 U1 116.4(3) . . ?
C51 C52 H52 117.1 . . ?
C51 C52 C53 125.8(5) . . ?
C53 C52 H52 117.1 . . ?
C52 C53 H53 121.2 . . ?
C52 C53 C54 117.7(5) . . ?
C54 C53 H53 121.2 . . ?
C53 C54 H54 120.1 . . ?
C55 C54 C53 119.8(5) . . ?
C55 C54 H54 120.1 . . ?
C54 C55 H55 119.1 . . ?
C54 C55 C56 121.8(5) . . ?
C56 C55 H55 119.1 . . ?
C51 C56 C57 118.1(4) . . ?
C55 C56 C51 120.0(5) . . ?
C55 C56 C57 121.9(5) . . ?
C58 C57 C56 117.8(4) . . ?
C58 C57 C62 119.7(5) . . ?
C62 C57 C56 122.5(5) . . ?
U1 C58 K1 103.11(14) . . ?
C57 C58 U1 117.9(3) . . ?
C57 C58 K1 98.2(3) . . ?
C59 C58 U1 125.5(4) . . ?
C59 C58 K1 64.5(3) . . ?
C59 C58 C57 116.4(5) . . ?
K1 C59 H59 95.9 . . ?
C58 C59 K1 90.6(3) . . ?
C58 C59 H59 118.7 . . ?
C60 C59 K1 83.7(3) . . ?
C60 C59 C58 122.5(5) . . ?
C60 C59 H59 118.7 . . ?
K1 C60 H60 104.0 . . ?
C59 C60 K1 70.4(3) . . ?
C59 C60 H60 120.0 . . ?
C61 C60 K1 95.3(3) . . ?
C61 C60 C59 120.1(5) . . ?
C61 C60 H60 120.0 . . ?
C60 C61 H61 120.8 . . ?
C62 C61 C60 118.3(5) . . ?
C62 C61 H61 120.8 . . ?
C57 C62 H62 118.7 . . ?
C61 C62 C57 122.6(5) . . ?
C61 C62 H62 118.7 . . ?
O1 C63 H63A 110.9 . . ?
O1 C63 H63B 110.9 . . ?
O1 C63 C64 104.5(4) . . ?
H63A C63 H63B 108.9 . . ?
C64 C63 H63A 110.9 . . ?
C64 C63 H63B 110.9 . . ?
C63 C64 H64A 111.5 . . ?
C63 C64 H64B 111.5 . . ?
C63 C64 C65 101.5(4) . . ?
H64A C64 H64B 109.3 . . ?
C65 C64 H64A 111.5 . . ?
C65 C64 H64B 111.5 . . ?
C64 C65 H65A 111.1 . . ?
C64 C65 H65B 111.1 . . ?
H65A C65 H65B 109.1 . . ?
C66 C65 C64 103.2(4) . . ?
C66 C65 H65A 111.1 . . ?
C66 C65 H65B 111.1 . . ?
O1 C66 C65 105.4(4) . . ?
O1 C66 H66A 110.7 . . ?
O1 C66 H66B 110.7 . . ?
C65 C66 H66A 110.7 . . ?
C65 C66 H66B 110.7 . . ?
H66A C66 H66B 108.8 . . ?
O2 C67 H67A 110.6 . . ?
O2 C67 H67B 110.6 . . ?
O2 C67 C68 105.6(6) . . ?
H67A C67 H67B 108.7 . . ?
C68 C67 H67A 110.6 . . ?
C68 C67 H67B 110.6 . . ?
C67 C68 H68A 111.1 . . ?
C67 C68 H68B 111.1 . . ?
C67 C68 C69 103.3(6) . . ?
H68A C68 H68B 109.1 . . ?
C69 C68 H68A 111.1 . . ?
C69 C68 H68B 111.1 . . ?
C68 C69 H69A 111.2 . . ?
C68 C69 H69B 111.2 . . ?
H69A C69 H69B 109.1 . . ?
C70 C69 C68 102.7(6) . . ?
C70 C69 H69A 111.2 . . ?
C70 C69 H69B 111.2 . . ?
O2 C70 C69 106.9(6) . . ?
O2 C70 H70A 110.3 . . ?
O2 C70 H70B 110.3 . . ?
C69 C70 H70A 110.3 . . ?
C69 C70 H70B 110.3 . . ?
H70A C70 H70B 108.6 . . ?
O3 C71 H71A 110.4 . . ?
O3 C71 H71B 110.4 . . ?
O3 C71 C72 106.6(6) . . ?
H71A C71 H71B 108.6 . . ?
C72 C71 H71A 110.4 . . ?
C72 C71 H71B 110.4 . . ?
C71 C72 H72A 111.1 . . ?
C71 C72 H72B 111.1 . . ?
C71 C72 C73 103.2(6) . . ?
H72A C72 H72B 109.1 . . ?
C73 C72 H72A 111.1 . . ?
C73 C72 H72B 111.1 . . ?
C72 C73 H73A 111.0 . . ?
C72 C73 H73B 111.0 . . ?
H73A C73 H73B 109.0 . . ?
C74 C73 C72 103.9(6) . . ?
C74 C73 H73A 111.0 . . ?
C74 C73 H73B 111.0 . . ?
O3 C74 C73 106.1(6) . . ?
O3 C74 H74A 110.5 . . ?
O3 C74 H74B 110.5 . . ?
C73 C74 H74A 110.5 . . ?
C73 C74 H74B 110.5 . . ?
H74A C74 H74B 108.7 . . ?
H75A C75 H75B 109.5 . . ?
H75A C75 H75C 109.5 . . ?
H75B C75 H75C 109.5 . . ?
C76 C75 H75A 109.5 . . ?
C76 C75 H75B 109.5 . . ?
C76 C75 H75C 109.5 . . ?
C75 C76 H76A 108.5 . . ?
C75 C76 H76B 108.5 . . ?
C75 C76 C77 115.1(8) . . ?
H76A C76 H76B 107.5 . . ?
C77 C76 H76A 108.5 . . ?
C77 C76 H76B 108.5 . . ?
C76 C77 H77A 108.3 . . ?
C76 C77 H77B 108.3 . . ?
H77A C77 H77B 107.4 . . ?
C78 C77 C76 116.0(8) . . ?
C78 C77 H77A 108.3 . . ?
C78 C77 H77B 108.3 . . ?
C77 C78 H78A 108.4 . . ?
C77 C78 H78B 108.4 . . ?
C77 C78 C79 115.7(8) . . ?
H78A C78 H78B 107.4 . . ?
C79 C78 H78A 108.4 . . ?
C79 C78 H78B 108.4 . . ?
C78 C79 H79A 107.6 . . ?
C78 C79 H79B 107.6 . . ?
H79A C79 H79B 107.0 . . ?
C80 C79 C78 118.9(10) . . ?
C80 C79 H79A 107.6 . . ?
C80 C79 H79B 107.6 . . ?
C79 C80 H80A 109.5 . . ?
C79 C80 H80B 109.5 . . ?
C79 C80 H80C 109.5 . . ?
H80A C80 H80B 109.5 . . ?
H80A C80 H80C 109.5 . . ?
H80B C80 H80C 109.5 . . ?
H81A C81 H81B 109.5 . . ?
H81A C81 H81C 109.5 . . ?
H81B C81 H81C 109.5 . . ?
C82 C81 H81A 109.5 . . ?
C82 C81 H81B 109.5 . . ?
C82 C81 H81C 109.5 . . ?
C81 C82 H82A 109.1 . . ?
C81 C82 H82B 109.1 . . ?
C81 C82 C83 112.4(15) . . ?
H82A C82 H82B 107.9 . . ?
C83 C82 H82A 109.1 . . ?
C83 C82 H82B 109.1 . . ?
C82 C83 H83A 108.5 . . ?
C82 C83 H83B 108.5 . . ?
C82 C83 C84 115.2(14) . . ?
H83A C83 H83B 107.5 . . ?
C84 C83 H83A 108.5 . . ?
C84 C83 H83B 108.5 . . ?
C83 C84 H84A 108.4 . . ?
C83 C84 H84B 108.4 . . ?
C83 C84 C85 115.7(17) . . ?
H84A C84 H84B 107.4 . . ?
C85 C84 H84A 108.4 . . ?
C85 C84 H84B 108.4 . . ?
C84 C85 H85A 107.7 . . ?
C84 C85 H85B 107.7 . . ?
H85A C85 H85B 107.1 . . ?
C86 C85 C84 118(2) . . ?
C86 C85 H85A 107.7 . . ?
C86 C85 H85B 107.7 . . ?
C85 C86 H86A 109.5 . . ?
C85 C86 H86B 109.5 . . ?
C85 C86 H86C 109.5 . . ?
H86A C86 H86B 109.5 . . ?
H86A C86 H86C 109.5 . . ?
H86B C86 H86C 109.5 . . ?
H91A C91 H91B 109.5 . . ?
H91A C91 H91C 109.5 . . ?
H91B C91 H91C 109.5 . . ?
C92 C91 H91A 109.5 . . ?
C92 C91 H91B 109.5 . . ?
C92 C91 H91C 109.5 . . ?
C91 C92 H92A 106.8 . . ?
C91 C92 H92B 106.8 . . ?
C91 C92 C93 122(3) . . ?
H92A C92 H92B 106.6 . . ?
C93 C92 H92A 106.8 . . ?
C93 C92 H92B 106.8 . . ?
C92 C93 H93A 109.3 . . ?
C92 C93 H93B 109.3 . . ?
H93A C93 H93B 107.9 . . ?
C94 C93 C92 112(2) . . ?
C94 C93 H93A 109.3 . . ?
C94 C93 H93B 109.3 . . ?
C93 C94 H94A 106.8 . . ?
C93 C94 H94B 106.8 . . ?
H94A C94 H94B 106.6 . . ?
C95 C94 C93 122(3) . . ?
C95 C94 H94A 106.8 . . ?
C95 C94 H94B 106.8 . . ?
C94 C95 H95A 107.8 . . ?
C94 C95 H95B 107.8 . . ?
C94 C95 C96 118(3) . . ?
H95A C95 H95B 107.1 . . ?
C96 C95 H95A 107.8 . . ?
C96 C95 H95B 107.8 . . ?
C95 C96 H96A 109.5 . . ?
C95 C96 H96B 109.5 . . ?
C95 C96 H96C 109.5 . . ?
H96A C96 H96B 109.5 . . ?
H96A C96 H96C 109.5 . . ?
H96B C96 H96C 109.5 . . ?

loop_
_geom_bond_atom_site_label_1
_geom_bond_atom_site_label_2
_geom_bond_distance
_geom_bond_site_symmetry_2
_geom_bond_publ_flag
U1 O1 2.584(3) . ?
U1 N1 2.342(3) . ?
U1 N2 2.322(4) . ?
U1 N3 2.333(3) . ?
U1 C51 2.520(5) . ?
U1 C58 2.491(5) . ?
K1 O2 2.698(4) . ?
K1 O3 2.644(5) . ?
K1 C8 3.437(5) . ?
K1 C9 3.187(4) . ?
K1 C10 3.054(4) . ?
K1 C11 3.203(4) . ?
K1 C12 3.439(5) . ?
K1 C13 3.507(5) . ?
K1 C58 3.349(4) . ?
K1 C59 3.024(5) . ?
K1 C60 3.190(5) . ?
O1 C63 1.468(6) . ?
O1 C66 1.467(6) . ?
O2 C67 1.401(9) . ?
O2 C70 1.438(8) . ?
O3 C71 1.436(8) . ?
O3 C74 1.414(8) . ?
N1 C1 1.385(5) . ?
N1 C27 1.415(6) . ?
N2 C6 1.400(5) . ?
N2 C9 1.388(5) . ?
N3 C10 1.392(6) . ?
N3 C39 1.418(5) . ?
C1 C2 1.403(6) . ?
C1 C6 1.412(6) . ?
C2 H2 0.9500 . ?
C2 C3 1.405(7) . ?
C3 C4 1.390(6) . ?
C3 C14 1.533(6) . ?
C4 H4 0.9500 . ?
C4 C5 1.406(6) . ?
C5 C6 1.394(6) . ?
C5 C7 1.538(6) . ?
C7 C8 1.544(6) . ?
C7 C21 1.545(7) . ?
C7 C22 1.541(7) . ?
C8 C9 1.379(6) . ?
C8 C13 1.411(6) . ?
C9 C10 1.432(5) . ?
C10 C11 1.393(6) . ?
C11 H11 0.9500 . ?
C11 C12 1.401(7) . ?
C12 C13 1.391(6) . ?
C12 C23 1.545(6) . ?
C13 H13 0.9500 . ?
C14 C15 1.483(13) . ?
C14 C16 1.582(14) . ?
C14 C17 1.515(13) . ?
C14 C18 1.602(16) . ?
C14 C19 1.476(15) . ?
C14 C20 1.500(18) . ?
C15 H15A 0.9800 . ?
C15 H15B 0.9800 . ?
C15 H15C 0.9800 . ?
C16 H16A 0.9800 . ?
C16 H16B 0.9800 . ?
C16 H16C 0.9800 . ?
C17 H17A 0.9800 . ?
C17 H17B 0.9800 . ?
C17 H17C 0.9800 . ?
C18 H18A 0.9800 . ?
C18 H18B 0.9800 . ?
C18 H18C 0.9800 . ?
C19 H19A 0.9800 . ?
C19 H19B 0.9800 . ?
C19 H19C 0.9800 . ?
C20 H20A 0.9800 . ?
C20 H20B 0.9800 . ?
C20 H20C 0.9800 . ?
C21 H21A 0.9800 . ?
C21 H21B 0.9800 . ?
C21 H21C 0.9800 . ?
C22 H22A 0.9800 . ?
C22 H22B 0.9800 . ?
C22 H22C 0.9800 . ?
C23 C24 1.533(7) . ?
C23 C25 1.529(8) . ?
C23 C26 1.518(7) . ?
C24 H24A 0.9800 . ?
C24 H24B 0.9800 . ?
C24 H24C 0.9800 . ?
C25 H25A 0.9800 . ?
C25 H25B 0.9800 . ?
C25 H25C 0.9800 . ?
C26 H26A 0.9800 . ?
C26 H26B 0.9800 . ?
C26 H26C 0.9800 . ?
C27 C28 1.414(7) . ?
C27 C32 1.413(6) . ?
C28 C29 1.408(7) . ?
C28 C33 1.527(7) . ?
C29 H29 0.9500 . ?
C29 C30 1.373(7) . ?
C30 H30 0.9500 . ?
C30 C31 1.389(8) . ?
C31 H31 0.9500 . ?
C31 C32 1.389(7) . ?
C32 C36 1.522(7) . ?
C33 H33 1.0000 . ?
C33 C34 1.518(8) . ?
C33 C35 1.522(8) . ?
C34 H34A 0.9800 . ?
C34 H34B 0.9800 . ?
C34 H34C 0.9800 . ?
C35 H35A 0.9800 . ?
C35 H35B 0.9800 . ?
C35 H35C 0.9800 . ?
C36 H36 1.0000 . ?
C36 C37 1.529(8) . ?
C36 C38 1.526(8) . ?
C37 H37A 0.9800 . ?
C37 H37B 0.9800 . ?
C37 H37C 0.9800 . ?
C38 H38A 0.9800 . ?
C38 H38B 0.9800 . ?
C38 H38C 0.9800 . ?
C39 C40 1.419(6) . ?
C39 C44 1.410(7) . ?
C40 C41 1.384(7) . ?
C40 C45 1.518(7) . ?
C41 H41 0.9500 . ?
C41 C42 1.383(8) . ?
C42 H42 0.9500 . ?
C42 C43 1.388(7) . ?
C43 H43 0.9500 . ?
C43 C44 1.393(7) . ?
C44 C48 1.522(7) . ?
C45 H45 1.0000 . ?
C45 C46 1.527(7) . ?
C45 C47 1.546(8) . ?
C46 H46A 0.9800 . ?
C46 H46B 0.9800 . ?
C46 H46C 0.9800 . ?
C47 H47A 0.9800 . ?
C47 H47B 0.9800 . ?
C47 H47C 0.9800 . ?
C48 H48 1.0000 . ?
C48 C49 1.527(8) . ?
C48 C50 1.524(7) . ?
C49 H49A 0.9800 . ?
C49 H49B 0.9800 . ?
C49 H49C 0.9800 . ?
C50 H50A 0.9800 . ?
C50 H50B 0.9800 . ?
C50 H50C 0.9800 . ?
C51 C52 1.379(7) . ?
C51 C56 1.443(7) . ?
C52 H52 0.9500 . ?
C52 C53 1.388(8) . ?
C53 H53 0.9500 . ?
C53 C54 1.400(8) . ?
C54 H54 0.9500 . ?
C54 C55 1.370(8) . ?
C55 H55 0.9500 . ?
C55 C56 1.403(7) . ?
C56 C57 1.476(7) . ?
C57 C58 1.419(7) . ?
C57 C62 1.419(7) . ?
C58 C59 1.407(7) . ?
C59 H59 0.9500 . ?
C59 C60 1.402(7) . ?
C60 H60 0.9500 . ?
C60 C61 1.399(8) . ?
C61 H61 0.9500 . ?
C61 C62 1.365(8) . ?
C62 H62 0.9500 . ?
C63 H63A 0.9900 . ?
C63 H63B 0.9900 . ?
C63 C64 1.509(7) . ?
C64 H64A 0.9900 . ?
C64 H64B 0.9900 . ?
C64 C65 1.522(8) . ?
C65 H65A 0.9900 . ?
C65 H65B 0.9900 . ?
C65 C66 1.517(7) . ?
C66 H66A 0.9900 . ?
C66 H66B 0.9900 . ?
C67 H67A 0.9900 . ?
C67 H67B 0.9900 . ?
C67 C68 1.507(9) . ?
C68 H68A 0.9900 . ?
C68 H68B 0.9900 . ?
C68 C69 1.515(10) . ?
C69 H69A 0.9900 . ?
C69 H69B 0.9900 . ?
C69 C70 1.498(9) . ?
C70 H70A 0.9900 . ?
C70 H70B 0.9900 . ?
C71 H71A 0.9900 . ?
C71 H71B 0.9900 . ?
C71 C72 1.480(11) . ?
C72 H72A 0.9900 . ?
C72 H72B 0.9900 . ?
C72 C73 1.488(11) . ?
C73 H73A 0.9900 . ?
C73 H73B 0.9900 . ?
C73 C74 1.483(9) . ?
C74 H74A 0.9900 . ?
C74 H74B 0.9900 . ?
C75 H75A 0.9800 . ?
C75 H75B 0.9800 . ?
C75 H75C 0.9800 . ?
C75 C76 1.481(14) . ?
C76 H76A 0.9900 . ?
C76 H76B 0.9900 . ?
C76 C77 1.495(13) . ?
C77 H77A 0.9900 . ?
C77 H77B 0.9900 . ?
C77 C78 1.493(13) . ?
C78 H78A 0.9900 . ?
C78 H78B 0.9900 . ?
C78 C79 1.499(14) . ?
C79 H79A 0.9900 . ?
C79 H79B 0.9900 . ?
C79 C80 1.486(15) . ?
C80 H80A 0.9800 . ?
C80 H80B 0.9800 . ?
C80 H80C 0.9800 . ?
C81 H81A 0.9800 . ?
C81 H81B 0.9800 . ?
C81 H81C 0.9800 . ?
C81 C82 1.472(15) . ?
C82 H82A 0.9900 . ?
C82 H82B 0.9900 . ?
C82 C83 1.480(13) . ?
C83 H83A 0.9900 . ?
C83 H83B 0.9900 . ?
C83 C84 1.483(14) . ?
C84 H84A 0.9900 . ?
C84 H84B 0.9900 . ?
C84 C85 1.486(15) . ?
C85 H85A 0.9900 . ?
C85 H85B 0.9900 . ?
C85 C86 1.480(16) . ?
C86 H86A 0.9800 . ?
C86 H86B 0.9800 . ?
C86 H86C 0.9800 . ?
C91 H91A 0.9800 . ?
C91 H91B 0.9800 . ?
C91 H91C 0.9800 . ?
C91 C92 1.468(17) . ?
C92 H92A 0.9900 . ?
C92 H92B 0.9900 . ?
C92 C93 1.493(17) . ?
C93 H93A 0.9900 . ?
C93 H93B 0.9900 . ?
C93 C94 1.479(17) . ?
C94 H94A 0.9900 . ?
C94 H94B 0.9900 . ?
C94 C95 1.470(17) . ?
C95 H95A 0.9900 . ?
C95 H95B 0.9900 . ?
C95 C96 1.479(17) . ?
C96 H96A 0.9800 . ?
C96 H96B 0.9800 . ?
C96 H96C 0.9800 . ?

loop_
_geom_torsion_atom_site_label_1
_geom_torsion_atom_site_label_2
_geom_torsion_atom_site_label_3
_geom_torsion_atom_site_label_4
_geom_torsion
_geom_torsion_site_symmetry_1
_geom_torsion_site_symmetry_2
_geom_torsion_site_symmetry_3
_geom_torsion_site_symmetry_4
_geom_torsion_publ_flag
U1 O1 C63 C64 -177.4(3) . . . . ?
U1 O1 C66 C65 -153.9(3) . . . . ?
U1 N1 C1 C2 170.7(4) . . . . ?
U1 N1 C1 C6 -9.7(5) . . . . ?
U1 N1 C27 C28 108.8(4) . . . . ?
U1 N1 C27 C32 -65.3(5) . . . . ?
U1 N2 C6 C1 16.1(5) . . . . ?
U1 N2 C6 C5 -164.8(3) . . . . ?
U1 N2 C9 K1 60.5(3) . . . . ?
U1 N2 C9 C8 164.7(3) . . . . ?
U1 N2 C9 C10 -17.9(5) . . . . ?
U1 N3 C10 K1 -78.8(3) . . . . ?
U1 N3 C10 C9 8.1(5) . . . . ?
U1 N3 C10 C11 -169.9(4) . . . . ?
U1 N3 C39 C40 78.1(5) . . . . ?
U1 N3 C39 C44 -98.8(4) . . . . ?
U1 C51 C52 C53 179.2(4) . . . . ?
U1 C51 C56 C55 179.8(4) . . . . ?
U1 C51 C56 C57 -3.1(5) . . . . ?
U1 C58 C59 K1 88.2(3) . . . . ?
U1 C58 C59 C60 171.1(4) . . . . ?
K1 O2 C67 C68 -157.1(5) . . . . ?
K1 O2 C70 C69 178.8(4) . . . . ?
K1 O3 C71 C72 -165.3(5) . . . . ?
K1 O3 C74 C73 -174.3(4) . . . . ?
K1 C8 C9 N2 -115.5(4) . . . . ?
K1 C8 C9 C10 67.2(4) . . . . ?
K1 C8 C13 C12 -62.4(4) . . . . ?
K1 C9 C10 N3 -100.3(4) . . . . ?
K1 C9 C10 C11 77.9(4) . . . . ?
K1 C10 C11 C12 74.5(4) . . . . ?
K1 C11 C12 C13 66.7(4) . . . . ?
K1 C11 C12 C23 -114.3(4) . . . . ?
K1 C12 C13 C8 62.3(4) . . . . ?
K1 C12 C23 C24 -142.7(4) . . . . ?
K1 C12 C23 C25 97.9(5) . . . . ?
K1 C12 C23 C26 -22.6(6) . . . . ?
K1 C58 C59 C60 82.9(5) . . . . ?
K1 C59 C60 C61 84.7(5) . . . . ?
K1 C60 C61 C62 75.8(5) . . . . ?
O1 C63 C64 C65 -37.6(5) . . . . ?
O2 C67 C68 C69 -30.7(9) . . . . ?
O3 C71 C72 C73 -25.0(8) . . . . ?
N1 C1 C2 C3 -180.0(4) . . . . ?
N1 C1 C6 N2 -3.8(6) . . . . ?
N1 C1 C6 C5 177.0(4) . . . . ?
N1 C27 C28 C29 -174.8(4) . . . . ?
N1 C27 C28 C33 1.6(6) . . . . ?
N1 C27 C32 C31 172.9(4) . . . . ?
N1 C27 C32 C36 -8.5(7) . . . . ?
N2 C9 C10 K1 106.2(3) . . . . ?
N2 C9 C10 N3 5.8(6) . . . . ?
N2 C9 C10 C11 -176.0(4) . . . . ?
N3 C10 C11 K1 100.8(5) . . . . ?
N3 C10 C11 C12 175.3(4) . . . . ?
N3 C39 C40 C41 -172.0(4) . . . . ?
N3 C39 C40 C45 12.7(7) . . . . ?
N3 C39 C44 C43 172.9(4) . . . . ?
N3 C39 C44 C48 -8.3(7) . . . . ?
C1 N1 C27 C28 -67.1(6) . . . . ?
C1 N1 C27 C32 118.8(5) . . . . ?
C1 C2 C3 C4 2.2(7) . . . . ?
C1 C2 C3 C14 -174.9(4) . . . . ?
C2 C1 C6 N2 175.8(4) . . . . ?
C2 C1 C6 C5 -3.3(7) . . . . ?
C2 C3 C4 C5 -2.0(7) . . . . ?
C2 C3 C14 C15 -7.0(10) . . . . ?
C2 C3 C14 C16 109.9(9) . . . . ?
C2 C3 C14 C17 -133.8(8) . . . . ?
C2 C3 C14 C18 -52.1(10) . . . . ?
C2 C3 C14 C19 64.6(12) . . . . ?
C2 C3 C14 C20 -167.2(11) . . . . ?
C3 C4 C5 C6 -0.7(7) . . . . ?
C3 C4 C5 C7 178.9(4) . . . . ?
C4 C3 C14 C15 176.0(8) . . . . ?
C4 C3 C14 C16 -67.1(9) . . . . ?
C4 C3 C14 C17 49.1(9) . . . . ?
C4 C3 C14 C18 130.9(9) . . . . ?
C4 C3 C14 C19 -112.4(11) . . . . ?
C4 C3 C14 C20 15.8(12) . . . . ?
C4 C5 C6 N2 -175.6(4) . . . . ?
C4 C5 C6 C1 3.4(7) . . . . ?
C4 C5 C7 C8 168.8(4) . . . . ?
C4 C5 C7 C21 46.3(6) . . . . ?
C4 C5 C7 C22 -71.2(6) . . . . ?
C5 C7 C8 K1 91.7(4) . . . . ?
C5 C7 C8 C9 11.5(6) . . . . ?
C5 C7 C8 C13 -171.8(4) . . . . ?
C6 N2 C9 K1 -107.8(3) . . . . ?
C6 N2 C9 C8 -3.6(6) . . . . ?
C6 N2 C9 C10 173.8(4) . . . . ?
C6 C1 C2 C3 0.4(7) . . . . ?
C6 C5 C7 C8 -11.5(6) . . . . ?
C6 C5 C7 C21 -134.0(5) . . . . ?
C6 C5 C7 C22 108.5(5) . . . . ?
C7 C5 C6 N2 4.7(7) . . . . ?
C7 C5 C6 C1 -176.3(4) . . . . ?
C7 C8 C9 K1 110.9(4) . . . . ?
C7 C8 C9 N2 -4.6(7) . . . . ?
C7 C8 C9 C10 178.2(4) . . . . ?
C7 C8 C13 K1 -117.9(4) . . . . ?
C7 C8 C13 C12 179.7(4) . . . . ?
C8 C9 C10 K1 -76.3(4) . . . . ?
C8 C9 C10 N3 -176.6(4) . . . . ?
C8 C9 C10 C11 1.6(6) . . . . ?
C9 N2 C6 C1 -175.5(4) . . . . ?
C9 N2 C6 C5 3.6(6) . . . . ?
C9 C8 C13 K1 58.9(4) . . . . ?
C9 C8 C13 C12 -3.5(7) . . . . ?
C9 C10 C11 K1 -77.1(4) . . . . ?
C9 C10 C11 C12 -2.7(7) . . . . ?
C10 N3 C39 C40 -107.4(5) . . . . ?
C10 N3 C39 C44 75.7(5) . . . . ?
C10 C11 C12 K1 -66.0(4) . . . . ?
C10 C11 C12 C13 0.7(7) . . . . ?
C10 C11 C12 C23 179.7(4) . . . . ?
C11 C12 C13 K1 -59.8(4) . . . . ?
C11 C12 C13 C8 2.4(7) . . . . ?
C11 C12 C23 C24 -61.5(6) . . . . ?
C11 C12 C23 C25 179.0(5) . . . . ?
C11 C12 C23 C26 58.6(6) . . . . ?
C13 C8 C9 K1 -65.9(4) . . . . ?
C13 C8 C9 N2 178.6(4) . . . . ?
C13 C8 C9 C10 1.4(7) . . . . ?
C13 C12 C23 C24 117.5(5) . . . . ?
C13 C12 C23 C25 -2.0(7) . . . . ?
C13 C12 C23 C26 -122.5(5) . . . . ?
C14 C3 C4 C5 175.1(4) . . . . ?
C21 C7 C8 K1 -146.1(3) . . . . ?
C21 C7 C8 C9 133.7(5) . . . . ?
C21 C7 C8 C13 -49.6(6) . . . . ?
C22 C7 C8 K1 -28.0(5) . . . . ?
C22 C7 C8 C9 -108.2(5) . . . . ?
C22 C7 C8 C13 68.5(6) . . . . ?
C23 C12 C13 K1 121.2(4) . . . . ?
C23 C12 C13 C8 -176.6(4) . . . . ?
C27 N1 C1 C2 -13.5(7) . . . . ?
C27 N1 C1 C6 166.1(4) . . . . ?
C27 C28 C29 C30 2.6(7) . . . . ?
C27 C28 C33 C34 130.6(5) . . . . ?
C27 C28 C33 C35 -104.8(6) . . . . ?
C27 C32 C36 C37 -79.7(6) . . . . ?
C27 C32 C36 C38 154.2(5) . . . . ?
C28 C27 C32 C31 -1.3(7) . . . . ?
C28 C27 C32 C36 177.4(4) . . . . ?
C28 C29 C30 C31 -2.3(8) . . . . ?
C29 C28 C33 C34 -53.0(7) . . . . ?
C29 C28 C33 C35 71.6(6) . . . . ?
C29 C30 C31 C32 0.2(8) . . . . ?
C30 C31 C32 C27 1.6(7) . . . . ?
C30 C31 C32 C36 -177.1(5) . . . . ?
C31 C32 C36 C37 99.0(6) . . . . ?
C31 C32 C36 C38 -27.2(7) . . . . ?
C32 C27 C28 C29 -0.8(6) . . . . ?
C32 C27 C28 C33 175.7(4) . . . . ?
C33 C28 C29 C30 -174.0(5) . . . . ?
C39 N3 C10 K1 106.8(4) . . . . ?
C39 N3 C10 C9 -166.2(4) . . . . ?
C39 N3 C10 C11 15.7(7) . . . . ?
C39 C40 C41 C42 -2.5(8) . . . . ?
C39 C40 C45 C46 -145.9(5) . . . . ?
C39 C40 C45 C47 90.9(5) . . . . ?
C39 C44 C48 C49 116.9(5) . . . . ?
C39 C44 C48 C50 -119.6(5) . . . . ?
C40 C39 C44 C43 -4.1(7) . . . . ?
C40 C39 C44 C48 174.7(4) . . . . ?
C40 C41 C42 C43 -0.9(8) . . . . ?
C41 C40 C45 C46 38.8(7) . . . . ?
C41 C40 C45 C47 -84.4(6) . . . . ?
C41 C42 C43 C44 1.8(8) . . . . ?
C42 C43 C44 C39 0.7(7) . . . . ?
C42 C43 C44 C48 -178.1(5) . . . . ?
C43 C44 C48 C49 -64.3(6) . . . . ?
C43 C44 C48 C50 59.3(6) . . . . ?
C44 C39 C40 C41 5.0(7) . . . . ?
C44 C39 C40 C45 -170.3(4) . . . . ?
C45 C40 C41 C42 172.9(5) . . . . ?
C51 C52 C53 C54 3.2(9) . . . . ?
C51 C56 C57 C58 -6.5(6) . . . . ?
C51 C56 C57 C62 176.0(5) . . . . ?
C52 C51 C56 C55 1.8(7) . . . . ?
C52 C51 C56 C57 179.0(4) . . . . ?
C52 C53 C54 C55 -1.7(9) . . . . ?
C53 C54 C55 C56 0.5(9) . . . . ?
C54 C55 C56 C51 -0.7(8) . . . . ?
C54 C55 C56 C57 -177.7(5) . . . . ?
C55 C56 C57 C58 170.6(5) . . . . ?
C55 C56 C57 C62 -6.9(8) . . . . ?
C56 C51 C52 C53 -3.2(8) . . . . ?
C56 C57 C58 U1 13.0(5) . . . . ?
C56 C57 C58 K1 122.6(4) . . . . ?
C56 C57 C58 C59 -171.8(4) . . . . ?
C56 C57 C62 C61 175.0(5) . . . . ?
C57 C58 C59 K1 -86.5(4) . . . . ?
C57 C58 C59 C60 -3.6(7) . . . . ?
C58 C57 C62 C61 -2.5(8) . . . . ?
C58 C59 C60 K1 -86.7(4) . . . . ?
C58 C59 C60 C61 -2.0(8) . . . . ?
C59 C60 C61 C62 5.4(8) . . . . ?
C60 C61 C62 C57 -3.2(8) . . . . ?
C62 C57 C58 U1 -169.4(4) . . . . ?
C62 C57 C58 K1 -59.8(5) . . . . ?
C62 C57 C58 C59 5.7(6) . . . . ?
C63 O1 C66 C65 3.3(6) . . . . ?
C63 C64 C65 C66 39.3(6) . . . . ?
C64 C65 C66 O1 -26.7(6) . . . . ?
C66 O1 C63 C64 21.8(6) . . . . ?
C67 O2 C70 C69 3.4(8) . . . . ?
C67 C68 C69 C70 31.8(8) . . . . ?
C68 C69 C70 O2 -22.3(8) . . . . ?
C70 O2 C67 C68 17.3(9) . . . . ?
C71 O3 C74 C73 13.3(8) . . . . ?
C71 C72 C73 C74 32.4(8) . . . . ?
C72 C73 C74 O3 -28.6(8) . . . . ?
C74 O3 C71 C72 7.6(8) . . . . ?
C75 C76 C77 C78 176.2(8) . . . . ?
C76 C77 C78 C79 176.3(8) . . . . ?
C77 C78 C79 C80 178.6(9) . . . . ?
C81 C82 C83 C84 -178(2) . . . . ?
C82 C83 C84 C85 179.7(15) . . . . ?
C83 C84 C85 C86 174(2) . . . . ?
C91 C92 C93 C94 147(6) . . . . ?
C92 C93 C94 C95 159(5) . . . . ?
C93 C94 C95 C96 171(6) . . . . ?

loop_
_exptl_oxdiff_crystal_face_indexfrac_h
_exptl_oxdiff_crystal_face_indexfrac_k
_exptl_oxdiff_crystal_face_indexfrac_l
_exptl_oxdiff_crystal_face_x
_exptl_oxdiff_crystal_face_y
_exptl_oxdiff_crystal_face_z
-0.0000 1.0000 1.9999 0.0709 0.1110 -0.0262
2.0000 -1.0000 0.0001 -0.0626 -0.0848 -0.2046
1.0000 0.0000 1.0000 0.0041 0.0131 -0.1154
1.0000 -1.0000 -0.9999 -0.0668 -0.0979 -0.0892
1.3514 -0.3165 -21.7865 -0.9477 -0.1764 0.2659
0.0000 -2.0000 -0.9999 -0.0177 -0.2009 -0.0027
0.0000 -2.0000 1.0000 0.0650 -0.1867 -0.0394
-0.0000 2.0000 -1.0000 -0.0650 0.1867 0.0394
4.5506 8.9430 -2.1652 -0.3648 0.8788 -0.3077
0.3804 -6.1713 17.2975 0.7744 -0.4734 -0.4198
-2.0000 -0.0000 -1.0000 0.0331 -0.0192 0.2125
2.0000 0.0000 -1.0000 -0.1158 0.0050 -0.1757
-1.0000 2.0000 -1.0001 -0.0278 0.1807 0.1365
